data_2225484
loop_
_publ_author_name
'Znovjyak, Kateryna O.'
'Ovchynnikov, Vladimir A.'
'Shishkina, Svitlana V.'
'Sliva, Tetyana Yu.'
'Amirkhanov, Vladimir M.'

_publ_section_title
;
 Tris{<i>N</i>-[bis(pyrrolidin-1-yl)phosphoryl]-2,2,2-trichloroacetamide}trichloridoerbium(III)
;
_journal_coeditor_code CV2699
_journal_issue 4
_journal_name_full 'Acta Crystallographica Section E'
_journal_page_first m447
_journal_paper_doi 10.1107/S1600536810010408
_journal_volume 66
_journal_year 2010
_chemical_formula_iupac '[Er Cl3(C10 H17 Cl3 N3 O2 P)3]'
_chemical_formula_moiety 'C30 H51 Cl12 Er N9 O6 P3'
_chemical_formula_sum 'C30 H51 Cl12 Er N9 O6 P3'
_chemical_formula_weight 1319.37
_chemical_name_systematic
;
Tris{<i>N</i>-[bis(pyrrolidin-1-yl)phosphoryl]-
2,2,2-trichloroacetamide}trichloridoerbium(III)
;
_space_group_IT_number 2
_symmetry_cell_setting triclinic
_symmetry_space_group_name_Hall '-P 1'
_symmetry_space_group_name_H-M 'P -1'
_atom_sites_solution_hydrogens geom
_atom_sites_solution_primary direct
_atom_sites_solution_secondary difmap
_audit_creation_method SHELXL-97
_cell_angle_alpha 95.461(5)
_cell_angle_beta 91.937(5)
_cell_angle_gamma 106.405(5)
_cell_formula_units_Z 4
_cell_length_a 15.285(5)
_cell_length_b 19.442(5)
_cell_length_c 20.283(5)
_cell_measurement_reflns_used 94170
_cell_measurement_temperature 293(2)
_cell_measurement_theta_max 34.48
_cell_measurement_theta_min 2.91
_cell_volume 5744(3)
_computing_cell_refinement
;
CrysAlis RED (Oxford Diffraction, 2006)
;
_computing_data_collection
;
CrysAlis CCD (Oxford Diffraction, 2006)
;
_computing_data_reduction
;
CrysAlis RED (Oxford Diffraction, 2006)
;
_computing_molecular_graphics
;
ORTEP-3 for Windows (Burnett & Johnson, 1996; Farrugia, 1997)
;
_computing_publication_material 'WinGX (Farrugia, 1999)'
_computing_structure_refinement 'SHELXL97 (Sheldrick, 2008)'
_computing_structure_solution 'SHELXS97 (Sheldrick, 2008)'
_diffrn_ambient_temperature 293(2)
_diffrn_detector_area_resol_mean 16.1827
_diffrn_measured_fraction_theta_full 0.986
_diffrn_measured_fraction_theta_max 0.986
_diffrn_measurement_device_type 'Oxford Diffraction Xcalibur3 diffractometer'
_diffrn_measurement_method \w-scans
_diffrn_radiation_monochromator graphite
_diffrn_radiation_source 'fine-focus sealed tube'
_diffrn_radiation_type MoK\a
_diffrn_radiation_wavelength 0.71069
_diffrn_reflns_av_R_equivalents 0.0362
_diffrn_reflns_av_sigmaI/netI 0.0848
_diffrn_reflns_limit_h_max 21
_diffrn_reflns_limit_h_min -21
_diffrn_reflns_limit_k_max 27
_diffrn_reflns_limit_k_min -27
_diffrn_reflns_limit_l_max 28
_diffrn_reflns_limit_l_min -28
_diffrn_reflns_number 76218
_diffrn_reflns_theta_full 30.00
_diffrn_reflns_theta_max 30.00
_diffrn_reflns_theta_min 2.92
_exptl_absorpt_coefficient_mu 2.146
_exptl_absorpt_correction_T_max 0.6735
_exptl_absorpt_correction_T_min 0.4807
_exptl_absorpt_correction_type multi-scan
_exptl_absorpt_process_details
;
(CrysAlis RED; Oxford Diffraction, 2006)
;
_exptl_crystal_colour rose
_exptl_crystal_density_diffrn 1.526
_exptl_crystal_density_method 'not measured'
_exptl_crystal_description block
_exptl_crystal_F_000 2636
_exptl_crystal_size_max 0.40
_exptl_crystal_size_mid 0.30
_exptl_crystal_size_min 0.20
_refine_diff_density_max 1.356
_refine_diff_density_min -0.750
_refine_ls_extinction_method none
_refine_ls_goodness_of_fit_ref 0.894
_refine_ls_hydrogen_treatment constr
_refine_ls_matrix_type full
_refine_ls_number_parameters 1135
_refine_ls_number_reflns 33091
_refine_ls_number_restraints 67
_refine_ls_restrained_S_all 0.897
_refine_ls_R_factor_all 0.0951
_refine_ls_R_factor_gt 0.0403
_refine_ls_shift/su_max 0.073
_refine_ls_shift/su_mean 0.002
_refine_ls_structure_factor_coef Fsqd
_refine_ls_weighting_details 'calc w=1/[\s^2^(Fo^2^)+(0.0395P)^2^] where P=(Fo^2^+2Fc^2^)/3'
_refine_ls_weighting_scheme calc
_refine_ls_wR_factor_gt 0.0867
_refine_ls_wR_factor_ref 0.0930
_reflns_number_gt 16787
_reflns_number_total 33091
_reflns_threshold_expression I>2sigma(I)
_cod_data_source_file cv2699.cif
_cod_data_source_block I
_cod_database_code 2225484
_cod_database_fobs_code 2225484

loop_
_symmetry_equiv_pos_as_xyz
'x, y, z'
'-x, -y, -z'

loop_
_atom_site_type_symbol
_atom_site_label
_atom_site_fract_x
_atom_site_fract_y
_atom_site_fract_z
_atom_site_U_iso_or_equiv
_atom_site_adp_type
_atom_site_calc_flag
_atom_site_refinement_flags
_atom_site_occupancy
_atom_site_disorder_assembly
_atom_site_disorder_group
Er Er1A 0.373766(10) -0.379006(9) 0.179052(8) 0.03818(5) Uani d . 1 . .
Cl Cl11 0.28682(7) -0.45617(6) 0.26773(5) 0.0626(3) Uani d . 1 . .
Cl Cl12 0.26251(7) -0.44632(6) 0.07898(5) 0.0606(3) Uani d . 1 . .
Cl Cl13 0.49171(7) -0.45185(6) 0.16092(5) 0.0627(3) Uani d . 1 . .
Cl Cl1A 0.06460(9) -0.47161(7) 0.35223(7) 0.0920(4) Uani d . 1 . .
Cl Cl2A 0.03382(10) -0.36542(10) 0.44965(7) 0.1079(5) Uani d . 1 . .
Cl Cl3A 0.21627(8) -0.37185(8) 0.43059(6) 0.0800(4) Uani d . 1 . .
Cl Cl4A 0.88313(10) -0.33499(14) 0.27668(9) 0.1639(10) Uani d . 1 . .
Cl Cl5A 0.72200(16) -0.45810(10) 0.26900(9) 0.1426(8) Uani d . 1 . .
Cl Cl6A 0.75157(9) -0.36598(9) 0.16658(6) 0.0913(4) Uani d . 1 . .
Cl Cl7A 0.26329(14) -0.44983(9) -0.10562(9) 0.1296(6) Uani d . 1 . .
Cl Cl8A 0.17538(9) -0.34697(11) -0.05369(7) 0.1116(6) Uani d . 1 . .
Cl Cl9A 0.24429(12) -0.33754(12) -0.18202(7) 0.1308(7) Uani d . 1 . .
P P1A 0.19763(6) -0.29365(5) 0.22140(5) 0.0409(2) Uani d . 1 . .
P P2A 0.54955(6) -0.30029(5) 0.31010(5) 0.0391(2) Uani d . 1 . .
P P3A 0.47175(7) -0.28467(5) 0.04105(5) 0.0452(2) Uani d . 1 . .
O O1A 0.28407(16) -0.30591(13) 0.19967(12) 0.0479(6) Uani d . 1 . .
O O2A 0.06750(18) -0.29163(16) 0.33443(13) 0.0589(7) Uani d . 1 . .
O O3A 0.47266(16) -0.31249(13) 0.25988(12) 0.0452(6) Uani d . 1 . .
O O4A 0.7500(2) -0.2863(2) 0.34248(16) 0.0825(10) Uani d . 1 . .
O O5A 0.44500(16) -0.30285(13) 0.10814(12) 0.0494(6) Uani d . 1 . .
O O6A 0.4079(2) -0.26954(19) -0.10219(14) 0.0799(10) Uani d . 1 . .
N N1A 0.18109(19) -0.33361(16) 0.29236(14) 0.0450(7) Uani d . 1 . .
H H1AA 0.2169 -0.3589 0.3016 0.054 Uiso calc R 1 . .
N N2A 0.2082(2) -0.20873(16) 0.22998(17) 0.0534(8) Uani d . 1 B .
N N3A 0.1039(2) -0.33192(17) 0.17692(15) 0.0500(8) Uani d . 1 D .
N N4A 0.62702(19) -0.33151(16) 0.26912(14) 0.0462(7) Uani d . 1 . .
H H4AC 0.6103 -0.3547 0.2304 0.055 Uiso calc R 1 . .
N N5A 0.5355(2) -0.3432(2) 0.37441(18) 0.0699(6) Uani d . 1 F .
N N6A 0.5831(2) -0.21598(17) 0.33648(15) 0.0535(8) Uani d . 1 H .
N N7A 0.3745(2) -0.32230(17) -0.00701(15) 0.0504(8) Uani d . 1 . .
H H7AC 0.3310 -0.3518 0.0108 0.060 Uiso calc R 1 . .
N N8A 0.5461(2) -0.3169(2) 0.0066(2) 0.0754(7) Uani d . 1 J .
N N9A 0.5099(2) -0.19877(18) 0.04296(18) 0.0615(9) Uani d . 1 . .
C C1A 0.1171(2) -0.3297(2) 0.33591(18) 0.0472(9) Uani d . 1 . .
C C2A 0.1084(3) -0.3817(2) 0.3901(2) 0.0560(11) Uani d . 1 . .
C C3A 0.2969(3) -0.1544(2) 0.2361(2) 0.0648(12) Uani d D 1 . .
H H3AA 0.3336 -0.1633 0.1999 0.078 Uiso calc PR 0.50 A 1
H H3AB 0.3295 -0.1553 0.2777 0.078 Uiso calc PR 0.50 A 1
H H3CA 0.3209 -0.1505 0.1925 0.078 Uiso d PR 0.50 A 2
H H3CB 0.3406 -0.1661 0.2656 0.078 Uiso d PR 0.50 A 2
C C4A 0.2779(14) -0.0811(6) 0.2336(10) 0.092(7) Uani d PD 0.50 B 1
H H4AA 0.2762 -0.0686 0.1886 0.111 Uiso calc PR 0.50 B 1
H H4AB 0.3232 -0.0429 0.2609 0.111 Uiso calc PR 0.50 B 1
C C5A 0.1831(12) -0.0960(4) 0.2622(6) 0.084(5) Uani d PD 0.50 B 1
H H5AA 0.1893 -0.0868 0.3103 0.101 Uiso calc PR 0.50 B 1
H H5AB 0.1497 -0.0651 0.2452 0.101 Uiso calc PR 0.50 B 1
C C4C 0.2767(10) -0.0826(5) 0.2565(8) 0.061(4) Uani d PD 0.50 B 2
H H4CA 0.3180 -0.0431 0.2372 0.073 Uiso calc PR 0.50 B 2
H H4CB 0.2812 -0.0717 0.3044 0.073 Uiso calc PR 0.50 B 2
C C5C 0.1779(10) -0.0972(4) 0.2279(6) 0.078(4) Uani d PD 0.50 B 2
H H5CA 0.1481 -0.0647 0.2506 0.094 Uiso calc PR 0.50 B 2
H H5CB 0.1761 -0.0921 0.1808 0.094 Uiso calc PR 0.50 B 2
C C6A 0.1329(3) -0.1752(2) 0.2407(3) 0.0827(15) Uani d D 1 . .
H H6AA 0.0948 -0.1966 0.2750 0.099 Uiso calc PR 0.50 B 1
H H6AB 0.0951 -0.1805 0.2001 0.099 Uiso calc PR 0.50 B 1
H H6CA 0.1113 -0.1775 0.2851 0.099 Uiso d PR 0.50 B 2
H H6CB 0.0819 -0.1976 0.2085 0.099 Uiso d PR 0.50 B 2
C C7A 0.0872(4) -0.3064(3) 0.1119(2) 0.0871(16) Uani d D 1 . .
H H7AA 0.1359 -0.3073 0.0827 0.105 Uiso calc PR 0.50 C 3
H H7AB 0.0807 -0.2580 0.1177 0.105 Uiso calc PR 0.50 C 3
H H7CA 0.1396 -0.2791 0.0904 0.105 Uiso d PR 0.50 C 4
H H7CB 0.0498 -0.2752 0.1249 0.105 Uiso d PR 0.50 C 4
C C8A -0.0031(6) -0.3621(6) 0.0853(7) 0.079(5) Uani d PD 0.50 D 3
H H8AA -0.0549 -0.3549 0.1084 0.095 Uiso calc PR 0.50 D 3
H H8AB -0.0144 -0.3626 0.0379 0.095 Uiso calc PR 0.50 D 3
C C9A 0.0209(9) -0.4301(8) 0.1028(4) 0.080(5) Uani d PD 0.50 D 3
H H9AA -0.0325 -0.4720 0.0976 0.096 Uiso calc PR 0.50 D 3
H H9AB 0.0681 -0.4398 0.0757 0.096 Uiso calc PR 0.50 D 3
C C8C 0.0259(13) -0.3752(9) 0.0715(8) 0.151(11) Uani d PD 0.50 D 4
H H8CA -0.0223 -0.3635 0.0466 0.181 Uiso calc PR 0.50 D 4
H H8CB 0.0618 -0.3944 0.0401 0.181 Uiso calc PR 0.50 D 4
C C9C -0.0165(8) -0.4322(11) 0.1176(5) 0.094(5) Uani d PD 0.50 D 4
H H9CA -0.0759 -0.4292 0.1306 0.112 Uiso calc PR 0.50 D 4
H H9CB -0.0217 -0.4807 0.0975 0.112 Uiso calc PR 0.50 D 4
C C10A 0.0554(3) -0.4089(2) 0.1759(2) 0.0678(12) Uani d D 1 . .
H H10A 0.0050 -0.4163 0.2048 0.081 Uiso calc PR 0.50 D 3
H H10B 0.0962 -0.4360 0.1890 0.081 Uiso calc PR 0.50 D 3
H H10C 0.0214 -0.4098 0.2154 0.081 Uiso d PR 0.50 D 4
H H10D 0.0931 -0.4412 0.1787 0.081 Uiso d PR 0.50 D 4
C C11A 0.7140(3) -0.3227(2) 0.2930(2) 0.0562(11) Uani d . 1 . .
C C12A 0.7683(3) -0.3668(3) 0.2524(2) 0.0712(13) Uani d . 1 . .
C C13A 0.4820(3) -0.3254(2) 0.4302(2) 0.0699(6) Uani d D 1 . .
H H13A 0.4200 -0.3289 0.4150 0.084 Uiso calc PR 0.50 E 5
H H13B 0.5108 -0.2774 0.4523 0.084 Uiso calc PR 0.50 E 5
H H13C 0.4357 -0.3022 0.4196 0.084 Uiso d PR 0.50 E 6
H H13D 0.5286 -0.2932 0.4613 0.084 Uiso d PR 0.50 E 6
C C14A 0.4842(7) -0.3832(4) 0.4756(3) 0.0699(6) Uani d PD 0.50 F 5
H H14A 0.4378 -0.3885 0.5077 0.084 Uiso calc PR 0.50 F 5
H H14B 0.5439 -0.3753 0.4979 0.084 Uiso calc PR 0.50 F 5
C C15A 0.4615(5) -0.4462(4) 0.4197(4) 0.0699(6) Uani d PD 0.50 F 5
H H15A 0.4009 -0.4541 0.3989 0.084 Uiso calc PR 0.50 F 5
H H15B 0.4657 -0.4904 0.4361 0.084 Uiso calc PR 0.50 F 5
C C14C 0.4465(6) -0.3971(3) 0.4574(5) 0.0699(6) Uani d PD 0.50 F 6
H H14C 0.3818 -0.4167 0.4446 0.084 Uiso calc PR 0.50 F 6
H H14D 0.4533 -0.3896 0.5055 0.084 Uiso calc PR 0.50 F 6
C C15C 0.4960(6) -0.4519(5) 0.4327(4) 0.0699(6) Uani d PD 0.50 F 6
H H15C 0.5434 -0.4539 0.4649 0.084 Uiso calc PR 0.50 F 6
H H15D 0.4540 -0.4998 0.4218 0.084 Uiso calc PR 0.50 F 6
C C16A 0.5360(3) -0.4195(2) 0.3709(2) 0.0699(6) Uani d D 1 . .
H H16A 0.5948 -0.4241 0.3862 0.084 Uiso calc PR 0.50 F 5
H H16B 0.5191 -0.4444 0.3266 0.084 Uiso calc PR 0.50 F 5
H H16C 0.6009 -0.4149 0.3752 0.084 Uiso d PR 0.50 F 6
H H16D 0.5108 -0.4495 0.3299 0.084 Uiso d PR 0.50 F 6
C C17A 0.6420(3) -0.1824(2) 0.3977(2) 0.0794(14) Uani d D 1 . .
H H17A 0.6800 -0.2118 0.4108 0.095 Uiso calc PR 0.50 G 7
H H17B 0.6063 -0.1730 0.4343 0.095 Uiso calc PR 0.50 G 7
H H17C 0.6979 -0.1963 0.4018 0.095 Uiso d PR 0.50 G 8
H H17D 0.6057 -0.1976 0.4348 0.095 Uiso d PR 0.50 G 8
C C18A 0.6983(7) -0.1126(5) 0.3726(8) 0.094(4) Uani d PD 0.50 H 7
H H18A 0.7432 -0.1211 0.3426 0.113 Uiso calc PR 0.50 H 7
H H18B 0.7285 -0.0766 0.4088 0.113 Uiso calc PR 0.50 H 7
C C19A 0.6210(11) -0.0915(6) 0.3363(9) 0.137(11) Uani d PD 0.50 H 7
H H19A 0.5777 -0.0808 0.3666 0.164 Uiso calc PR 0.50 H 7
H H19B 0.6446 -0.0510 0.3111 0.164 Uiso calc PR 0.50 H 7
C C18C 0.6491(14) -0.1026(4) 0.3952(10) 0.147(8) Uani d PD 0.50 H 8
H H18C 0.7072 -0.0729 0.4161 0.176 Uiso calc PR 0.50 H 8
H H18D 0.6005 -0.0905 0.4190 0.176 Uiso calc PR 0.50 H 8
C C19C 0.6412(12) -0.0887(5) 0.3220(9) 0.124(10) Uani d PD 0.50 H 8
H H19C 0.6131 -0.0504 0.3169 0.149 Uiso calc PR 0.50 H 8
H H19D 0.7003 -0.0768 0.3030 0.149 Uiso calc PR 0.50 H 8
C C20A 0.5794(3) -0.1620(2) 0.2910(2) 0.0711(13) Uani d D 1 . .
H H20A 0.5171 -0.1666 0.2755 0.085 Uiso calc PR 0.50 H 7
H H20B 0.6155 -0.1656 0.2531 0.085 Uiso calc PR 0.50 H 7
H H20C 0.5174 -0.1584 0.2908 0.085 Uiso d PR 0.50 H 8
H H20D 0.5930 -0.1741 0.2457 0.085 Uiso d PR 0.50 H 8
C C21A 0.3572(3) -0.3111(2) -0.0710(2) 0.0569(11) Uani d . 1 . .
C C22A 0.2631(3) -0.3580(3) -0.1026(2) 0.0715(13) Uani d . 1 . .
C C23A 0.5245(3) -0.3923(2) -0.0250(2) 0.0754(7) Uani d D 1 . .
H H23A 0.4952 -0.3969 -0.0690 0.090 Uiso calc PR 0.50 I 9
H H23B 0.4840 -0.4251 0.0015 0.090 Uiso calc PR 0.50 I 9
H H23C 0.5049 -0.3878 -0.0699 0.090 Uiso d PR 0.50 I 10
H H23D 0.4757 -0.4272 -0.0063 0.090 Uiso d PR 0.50 I 10
C C24A 0.6165(4) -0.4090(4) -0.0288(5) 0.0754(7) Uani d PD 0.50 J 9
H H24A 0.6225 -0.4415 0.0033 0.090 Uiso calc PR 0.50 J 9
H H24B 0.6229 -0.4306 -0.0728 0.090 Uiso calc PR 0.50 J 9
C C25A 0.6874(4) -0.3355(4) -0.0127(4) 0.0754(7) Uani d PD 0.50 J 9
H H25A 0.7026 -0.3122 -0.0527 0.090 Uiso calc PR 0.50 J 9
H H25B 0.7428 -0.3406 0.0084 0.090 Uiso calc PR 0.50 J 9
C C24C 0.5995(4) -0.4228(4) 0.0008(5) 0.0754(7) Uani d PD 0.50 J 10
H H24C 0.5858 -0.4420 0.0429 0.090 Uiso calc PR 0.50 J 10
H H24D 0.6098 -0.4599 -0.0310 0.090 Uiso calc PR 0.50 J 10
C C25C 0.6805(5) -0.3546(3) 0.0085(5) 0.0754(7) Uani d PD 0.50 J 10
H H25C 0.7273 -0.3593 0.0399 0.090 Uiso calc PR 0.50 J 10
H H25D 0.7070 -0.3461 -0.0338 0.090 Uiso calc PR 0.50 J 10
C C26A 0.6426(3) -0.2927(2) 0.0339(2) 0.0754(7) Uani d D 1 . .
H H26A 0.6477 -0.3042 0.0791 0.090 Uiso calc PR 0.50 J 9
H H26B 0.6690 -0.2413 0.0327 0.090 Uiso calc PR 0.50 J 9
H H26C 0.6558 -0.2778 0.0810 0.090 Uiso d PR 0.50 J 10
H H26D 0.6645 -0.2507 0.0102 0.090 Uiso d PR 0.50 J 10
C C27A 0.5640(4) -0.1587(2) -0.0078(3) 0.0899(16) Uani d D 1 . .
H H27A 0.5456 -0.1834 -0.0521 0.108 Uiso calc R 1 . .
H H27B 0.6289 -0.1513 0.0010 0.108 Uiso calc R 1 . .
C C28A 0.5398(5) -0.0873(3) 0.0007(4) 0.136(3) Uani d D 1 . .
H H28A 0.5896 -0.0482 -0.0117 0.163 Uiso calc R 1 . .
H H28B 0.4853 -0.0903 -0.0268 0.163 Uiso calc R 1 . .
C C29A 0.5232(5) -0.0745(3) 0.0738(4) 0.131(2) Uani d D 1 . .
H H29A 0.4819 -0.0450 0.0805 0.157 Uiso calc R 1 . .
H H29B 0.5800 -0.0517 0.1000 0.157 Uiso calc R 1 . .
C C30A 0.4801(4) -0.1510(2) 0.0910(3) 0.0883(16) Uani d D 1 . .
H H30A 0.5003 -0.1559 0.1357 0.106 Uiso calc R 1 . .
H H30B 0.4140 -0.1623 0.0881 0.106 Uiso calc R 1 . .
Er Er1B -0.082106(10) -0.877962(9) 0.314444(8) 0.03791(5) Uani d . 1 . .
Cl Cl21 -0.15835(7) -0.93919(5) 0.41462(5) 0.0559(3) Uani d . 1 . .
Cl Cl22 -0.20229(7) -0.95434(6) 0.22130(5) 0.0628(3) Uani d . 1 . .
Cl Cl23 0.03315(7) -0.95347(5) 0.29919(5) 0.0582(3) Uani d . 1 . .
Cl Cl1B -0.38356(11) -0.94265(8) 0.50753(8) 0.1087(5) Uani d . 1 . .
Cl Cl2B -0.22102(8) -0.84091(9) 0.56809(6) 0.0896(4) Uani d . 1 . .
Cl Cl3B -0.39434(11) -0.82077(10) 0.59384(7) 0.1180(6) Uani d . 1 . .
Cl Cl4B 0.43170(9) -0.82764(12) 0.40212(9) 0.1353(7) Uani d . 1 . .
Cl Cl5B 0.27081(15) -0.94574(10) 0.40625(10) 0.1350(7) Uani d . 1 . .
Cl Cl6B 0.29476(10) -0.86790(11) 0.29392(6) 0.1156(6) Uani d . 1 . .
Cl Cl7B -0.21453(12) -0.97432(9) 0.03604(8) 0.1203(6) Uani d . 1 . .
Cl Cl8B -0.22648(13) -0.87278(13) -0.05527(7) 0.1485(8) Uani d . 1 . .
Cl Cl9B -0.29488(10) -0.86126(11) 0.07409(8) 0.1136(5) Uani d . 1 . .
P P1B -0.25879(6) -0.79124(5) 0.35098(5) 0.0417(2) Uani d . 1 . .
P P2B 0.10165(6) -0.78402(5) 0.43520(5) 0.0386(2) Uani d . 1 . .
P P3B 0.00476(7) -0.80148(6) 0.16537(5) 0.0485(3) Uani d . 1 . .
O O1B -0.17322(16) -0.80455(13) 0.32940(12) 0.0460(6) Uani d . 1 . .
O O2B -0.37712(19) -0.77140(17) 0.46714(13) 0.0661(8) Uani d . 1 . .
O O3B 0.02276(15) -0.80055(13) 0.38553(12) 0.0469(6) Uani d . 1 . .
O O4B 0.3057(2) -0.7634(2) 0.46037(16) 0.0804(10) Uani d . 1 . .
O O5B -0.01783(17) -0.81319(14) 0.23410(12) 0.0522(7) Uani d . 1 . .
O O6B -0.0624(2) -0.7974(2) 0.02172(16) 0.0976(12) Uani d . 1 . .
N N1B -0.26726(19) -0.81973(16) 0.42744(14) 0.0454(7) Uani d . 1 . .
H H1BA -0.2299 -0.8429 0.4389 0.055 Uiso calc R 1 . .
N N2B -0.2496(2) -0.70695(17) 0.35058(16) 0.0520(8) Uani d . 1 . .
N N3B -0.3552(2) -0.83486(17) 0.31241(16) 0.0518(8) Uani d . 1 L .
N N4B 0.17639(19) -0.82102(16) 0.39623(14) 0.0455(7) Uani d . 1 . .
H H4BC 0.1559 -0.8501 0.3608 0.055 Uiso calc R 1 . .
N N5B 0.0890(2) -0.81876(15) 0.50382(14) 0.0438(7) Uani d . 1 N .
N N6B 0.1382(2) -0.69854(16) 0.45317(15) 0.0500(8) Uani d . 1 P .
N N7B -0.0965(2) -0.83826(18) 0.12142(15) 0.0544(8) Uani d . 1 . .
H H7BC -0.1414 -0.8619 0.1423 0.065 Uiso calc R 1 . .
N N8B 0.0720(3) -0.8414(3) 0.1297(2) 0.1020(9) Uani d . 1 R .
N N9B 0.0457(3) -0.7184(2) 0.1615(2) 0.0908(8) Uani d . 1 T .
C C1B -0.3269(3) -0.8096(2) 0.47179(19) 0.0478(9) Uani d . 1 . .
C C2B -0.3308(3) -0.8520(2) 0.5337(2) 0.0597(11) Uani d . 1 . .
C C3B -0.1608(3) -0.6525(2) 0.3659(2) 0.0647(12) Uani d D 1 . .
H H3BA -0.1204 -0.6545 0.3303 0.078 Uiso calc R 1 . .
H H3BB -0.1319 -0.6601 0.4068 0.078 Uiso calc R 1 . .
C C4B -0.1826(3) -0.5803(2) 0.3729(3) 0.0913(16) Uani d D 1 . .
H H4BA -0.1443 -0.5475 0.4085 0.110 Uiso calc R 1 . .
H H4BB -0.1736 -0.5579 0.3319 0.110 Uiso calc R 1 . .
C C5B -0.2823(3) -0.5998(2) 0.3887(3) 0.0930(17) Uani d D 1 . .
H H5BA -0.2879 -0.6010 0.4362 0.112 Uiso calc R 1 . .
H H5BB -0.3109 -0.5648 0.3740 0.112 Uiso calc R 1 . .
C C6B -0.3270(3) -0.6738(2) 0.3520(2) 0.0670(12) Uani d D 1 . .
H H6BA -0.3770 -0.7012 0.3757 0.080 Uiso calc R 1 . .
H H6BB -0.3495 -0.6704 0.3075 0.080 Uiso calc R 1 . .
C C7B -0.3796(4) -0.8202(3) 0.2450(2) 0.0910(16) Uani d D 1 . .
H H7BA -0.3253 -0.7988 0.2223 0.109 Uiso calc PR 0.50 K 11
H H7BB -0.4180 -0.7880 0.2468 0.109 Uiso calc PR 0.50 K 11
H H7DA -0.3320 -0.8242 0.2157 0.109 Uiso d PR 0.50 K 12
H H7DB -0.3876 -0.7724 0.2451 0.109 Uiso d PR 0.50 K 12
C C8B -0.4315(10) -0.8949(6) 0.2106(8) 0.099(6) Uani d PD 0.50 L 11
H H8BA -0.3899 -0.9170 0.1876 0.118 Uiso calc PR 0.50 L 11
H H8BB -0.4781 -0.8911 0.1785 0.118 Uiso calc PR 0.50 L 11
C C9B -0.4754(7) -0.9399(10) 0.2653(5) 0.094(6) Uani d PD 0.50 L 11
H H9BA -0.4857 -0.9911 0.2529 0.113 Uiso calc PR 0.50 L 11
H H9BB -0.5325 -0.9308 0.2770 0.113 Uiso calc PR 0.50 L 11
C C8D -0.4658(6) -0.8819(5) 0.2229(8) 0.076(4) Uani d PD 0.50 L 12
H H8DA -0.4751 -0.8902 0.1750 0.092 Uiso calc PR 0.50 L 12
H H8DB -0.5196 -0.8728 0.2415 0.092 Uiso calc PR 0.50 L 12
C C9D -0.4428(9) -0.9454(7) 0.2518(4) 0.079(5) Uani d PD 0.50 L 12
H H9DA -0.3996 -0.9625 0.2257 0.095 Uiso calc PR 0.50 L 12
H H9DB -0.4972 -0.9851 0.2547 0.095 Uiso calc PR 0.50 L 12
C C10B -0.3999(3) -0.9101(2) 0.3213(2) 0.0669(12) Uani d D 1 . .
H H10E -0.4262 -0.9132 0.3642 0.080 Uiso calc PR 0.50 L 11
H H10F -0.3560 -0.9377 0.3192 0.080 Uiso calc PR 0.50 L 11
H H10K -0.4451 -0.9137 0.3543 0.080 Uiso d PR 0.50 L 12
H H10L -0.3556 -0.9340 0.3348 0.080 Uiso d PR 0.50 L 12
C C11B 0.2657(3) -0.8090(3) 0.4157(2) 0.0577(11) Uani d . 1 . .
C C12B 0.3147(3) -0.8598(3) 0.3794(2) 0.0775(14) Uani d . 1 . .
C C13B 0.0368(3) -0.7952(2) 0.5564(2) 0.0715(13) Uani d D 1 . .
H H13E -0.0257 -0.8010 0.5406 0.086 Uiso calc PR 0.50 M 13
H H13F 0.0651 -0.7453 0.5738 0.086 Uiso calc PR 0.50 M 13
H H13K -0.0138 -0.7814 0.5370 0.086 Uiso d PR 0.50 M 14
H H13L 0.0751 -0.7542 0.5850 0.086 Uiso d PR 0.50 M 14
C C14B 0.0412(8) -0.8465(5) 0.6089(4) 0.055(3) Uani d PD 0.50 N 13
H H14E 0.1009 -0.8341 0.6322 0.067 Uiso calc PR 0.50 N 13
H H14F -0.0054 -0.8484 0.6406 0.067 Uiso calc PR 0.50 N 13
C C15B 0.0216(8) -0.9166(5) 0.5619(5) 0.068(4) Uani d PD 0.50 N 13
H H15E -0.0403 -0.9309 0.5418 0.082 Uiso calc PR 0.50 N 13
H H15F 0.0316 -0.9558 0.5845 0.082 Uiso calc PR 0.50 N 13
C C14D -0.0029(9) -0.8625(7) 0.5919(8) 0.110(7) Uani d PD 0.50 N 14
H H14G -0.0037 -0.8492 0.6392 0.133 Uiso calc PR 0.50 N 14
H H14H -0.0650 -0.8871 0.5746 0.133 Uiso calc PR 0.50 N 14
C C15D 0.0590(12) -0.9116(12) 0.5791(6) 0.132(10) Uani d PD 0.50 N 14
H H15G 0.0250 -0.9621 0.5778 0.158 Uiso calc PR 0.50 N 14
H H15H 0.1094 -0.9003 0.6125 0.158 Uiso calc PR 0.50 N 14
C C16B 0.0929(3) -0.8930(2) 0.5105(2) 0.0738(13) Uani d D 1 . .
H H16E 0.1532 -0.8934 0.5267 0.089 Uiso calc PR 0.50 N 13
H H16F 0.0760 -0.9236 0.4687 0.089 Uiso calc PR 0.50 N 13
H H16K 0.1559 -0.8943 0.5115 0.089 Uiso d PR 0.50 N 14
H H16L 0.0594 -0.9259 0.4732 0.089 Uiso d PR 0.50 N 14
C C17B 0.2007(3) -0.6585(2) 0.5108(2) 0.0678(12) Uani d D 1 . .
H H17E 0.2482 -0.6813 0.5195 0.081 Uiso calc PR 0.50 O 15
H H17F 0.1673 -0.6561 0.5504 0.081 Uiso calc PR 0.50 O 15
H H17K 0.2338 -0.6883 0.5303 0.081 Uiso d PR 0.50 O 16
H H17L 0.1695 -0.6379 0.5448 0.081 Uiso d PR 0.50 O 16
C C18B 0.2415(15) -0.5831(5) 0.4891(9) 0.133(10) Uani d PD 0.50 P 15
H H18E 0.2249 -0.5480 0.5196 0.159 Uiso calc PR 0.50 P 15
H H18F 0.3076 -0.5718 0.4921 0.159 Uiso calc PR 0.50 P 15
C C19B 0.2095(12) -0.5759(7) 0.4182(8) 0.096(7) Uani d PD 0.50 P 15
H H19E 0.1825 -0.5364 0.4170 0.115 Uiso calc PR 0.50 P 15
H H19F 0.2591 -0.5693 0.3886 0.115 Uiso calc PR 0.50 P 15
C C18D 0.2647(8) -0.5967(5) 0.4783(6) 0.063(4) Uani d PD 0.50 P 16
H H18G 0.3047 -0.6132 0.4485 0.075 Uiso calc PR 0.50 P 16
H H18H 0.3001 -0.5579 0.5104 0.075 Uiso calc PR 0.50 P 16
C C19D 0.1872(9) -0.5769(4) 0.4412(6) 0.075(5) Uani d PD 0.50 P 16
H H19G 0.1474 -0.5613 0.4718 0.091 Uiso calc PR 0.50 P 16
H H19H 0.2110 -0.5395 0.4126 0.091 Uiso calc PR 0.50 P 16
C C20B 0.1379(3) -0.6493(2) 0.4008(2) 0.0761(14) Uani d D 1 . .
H H20E 0.0778 -0.6422 0.3959 0.091 Uiso calc PR 0.50 P 15
H H20F 0.1504 -0.6716 0.3587 0.091 Uiso calc PR 0.50 P 15
H H20K 0.0758 -0.6516 0.3865 0.091 Uiso d PR 0.50 P 16
H H20L 0.1698 -0.6604 0.3625 0.091 Uiso d PR 0.50 P 16
C C21B -0.1128(4) -0.8336(3) 0.0561(2) 0.0690(13) Uani d . 1 . .
C C22B -0.2049(4) -0.8808(3) 0.0298(2) 0.0808(15) Uani d . 1 . .
C C23B 0.0432(4) -0.9182(3) 0.1039(3) 0.1020(9) Uani d D 1 . .
H H23E 0.0176 -0.9231 0.0587 0.122 Uiso calc PR 0.50 Q 17
H H23F -0.0047 -0.9438 0.1303 0.122 Uiso calc PR 0.50 Q 17
H H23K 0.0327 -0.9246 0.0560 0.122 Uiso d PR 0.50 Q 18
H H23L -0.0130 -0.9424 0.1231 0.122 Uiso d PR 0.50 Q 18
C C24B 0.1204(6) -0.9534(6) 0.1046(6) 0.1020(9) Uani d PD 0.50 R 17
H H24E 0.1304 -0.9721 0.0604 0.122 Uiso calc PR 0.50 R 17
H H24H 0.1090 -0.9919 0.1332 0.122 Uiso calc PR 0.50 R 17
C C25B 0.2012(8) -0.8887(4) 0.1330(6) 0.1020(9) Uani d PD 0.50 R 17
H H25E 0.2477 -0.8799 0.1009 0.122 Uiso calc PR 0.50 R 17
H H25F 0.2277 -0.9004 0.1730 0.122 Uiso calc PR 0.50 R 17
C C24D 0.1323(5) -0.9328(6) 0.1307(6) 0.1020(9) Uani d PD 0.50 R 18
H H24F 0.1349 -0.9306 0.1788 0.122 Uiso calc PR 0.50 R 18
H H24G 0.1357 -0.9798 0.1124 0.122 Uiso calc PR 0.50 R 18
C C25D 0.2102(8) -0.8722(5) 0.1076(6) 0.1020(9) Uani d PD 0.50 R 18
H H25G 0.2709 -0.8726 0.1229 0.122 Uiso calc PR 0.50 R 18
H H25H 0.2065 -0.8684 0.0603 0.122 Uiso calc PR 0.50 R 18
C C26B 0.1721(4) -0.8193(3) 0.1494(3) 0.1020(9) Uani d D 1 . .
H H26E 0.1832 -0.8026 0.1964 0.122 Uiso calc PR 0.50 R 17
H H26F 0.2051 -0.7811 0.1243 0.122 Uiso calc PR 0.50 R 17
H H26K 0.1844 -0.8147 0.1971 0.122 Uiso d PR 0.50 R 18
H H26L 0.2033 -0.7742 0.1328 0.122 Uiso d PR 0.50 R 18
C C27B 0.0986(4) -0.6803(2) 0.1079(3) 0.0908(8) Uani d D 1 . .
H H27C 0.0844 -0.7091 0.0651 0.109 Uiso calc PR 0.50 S 19
H H27D 0.1640 -0.6664 0.1186 0.109 Uiso calc PR 0.50 S 19
H H27E 0.0661 -0.6988 0.0651 0.109 Uiso d PR 0.50 S 20
H H27F 0.1587 -0.6877 0.1070 0.109 Uiso d PR 0.50 S 20
C C28B 0.0605(7) -0.6143(4) 0.1107(4) 0.0908(8) Uani d PD 0.50 T 19
H H28C 0.0946 -0.5770 0.0853 0.109 Uiso calc PR 0.50 T 19
H H28D -0.0040 -0.6274 0.0970 0.109 Uiso calc PR 0.50 T 19
C C29B 0.0791(7) -0.5934(4) 0.1863(4) 0.0908(8) Uani d PD 0.50 T 19
H H29C 0.1434 -0.5829 0.2000 0.109 Uiso calc PR 0.50 T 19
H H29D 0.0569 -0.5530 0.2017 0.109 Uiso calc PR 0.50 T 19
C C28D 0.1026(7) -0.6021(3) 0.1281(5) 0.0908(8) Uani d PD 0.50 T 20
H H28E 0.0877 -0.5813 0.0891 0.109 Uiso calc PR 0.50 T 20
H H28F 0.1647 -0.5758 0.1439 0.109 Uiso calc PR 0.50 T 20
C C29D 0.0380(7) -0.5913(4) 0.1822(5) 0.0908(8) Uani d PD 0.50 T 20
H H29E -0.0179 -0.5844 0.1637 0.109 Uiso calc PR 0.50 T 20
H H29F 0.0673 -0.5514 0.2155 0.109 Uiso calc PR 0.50 T 20
C C30B 0.0216(4) -0.6649(2) 0.2093(3) 0.0908(8) Uani d D 1 . .
H H30C 0.0392 -0.6695 0.2547 0.109 Uiso calc PR 0.50 T 19
H H30D -0.0433 -0.6692 0.2055 0.109 Uiso calc PR 0.50 T 19
H H30E 0.0534 -0.6617 0.2522 0.109 Uiso d PR 0.50 T 20
H H30F -0.0436 -0.6804 0.2149 0.109 Uiso d PR 0.50 T 20

loop_
_atom_site_aniso_label
_atom_site_aniso_U_11
_atom_site_aniso_U_22
_atom_site_aniso_U_33
_atom_site_aniso_U_12
_atom_site_aniso_U_13
_atom_site_aniso_U_23
Er1A 0.03493(9) 0.03913(10) 0.04077(10) 0.01110(7) 0.00295(7) 0.00414(8)
Cl11 0.0665(7) 0.0585(6) 0.0720(7) 0.0231(5) 0.0237(6) 0.0299(6)
Cl12 0.0528(6) 0.0575(6) 0.0565(6) -0.0060(5) -0.0077(5) 0.0032(5)
Cl13 0.0582(6) 0.0589(6) 0.0742(7) 0.0309(5) -0.0055(5) -0.0173(5)
Cl1A 0.0913(9) 0.0697(8) 0.1047(10) 0.0008(7) 0.0056(8) 0.0277(8)
Cl2A 0.1163(11) 0.1591(15) 0.0909(9) 0.0862(11) 0.0635(9) 0.0626(10)
Cl3A 0.0664(7) 0.1135(10) 0.0661(7) 0.0300(7) -0.0062(6) 0.0308(7)
Cl4A 0.0635(9) 0.287(3) 0.1412(15) 0.0879(13) -0.0268(9) -0.0798(16)
Cl5A 0.227(2) 0.1276(14) 0.1267(14) 0.1239(16) 0.0589(14) 0.0408(12)
Cl6A 0.0843(9) 0.1402(13) 0.0645(7) 0.0566(9) 0.0189(7) 0.0057(8)
Cl7A 0.1510(15) 0.0890(11) 0.1244(13) 0.0128(10) -0.0296(11) -0.0291(10)
Cl8A 0.0641(8) 0.1925(17) 0.0753(9) 0.0369(10) 0.0016(7) 0.0006(10)
Cl9A 0.1154(12) 0.1982(19) 0.0553(8) 0.0033(12) -0.0195(8) 0.0346(10)
P1A 0.0385(5) 0.0409(5) 0.0478(6) 0.0168(4) 0.0076(4) 0.0095(5)
P2A 0.0386(5) 0.0388(5) 0.0391(5) 0.0113(4) -0.0004(4) 0.0001(4)
P3A 0.0452(6) 0.0443(6) 0.0440(6) 0.0074(4) 0.0082(5) 0.0088(5)
O1A 0.0482(15) 0.0488(15) 0.0524(15) 0.0199(12) 0.0124(12) 0.0120(12)
O2A 0.0518(16) 0.080(2) 0.0585(17) 0.0371(15) 0.0132(14) 0.0144(15)
O3A 0.0428(14) 0.0469(14) 0.0462(14) 0.0169(12) -0.0001(12) -0.0047(12)
O4A 0.0517(18) 0.123(3) 0.067(2) 0.0295(18) -0.0164(16) -0.025(2)
O5A 0.0440(14) 0.0482(15) 0.0484(15) -0.0005(12) 0.0006(12) 0.0100(12)
O6A 0.076(2) 0.103(3) 0.0556(18) 0.0102(19) 0.0099(16) 0.0314(19)
N1A 0.0408(17) 0.0542(19) 0.0473(18) 0.0228(15) 0.0058(14) 0.0123(15)
N2A 0.0464(19) 0.0423(18) 0.078(2) 0.0208(15) 0.0132(17) 0.0127(17)
N3A 0.053(2) 0.052(2) 0.0479(18) 0.0180(16) -0.0007(16) 0.0108(16)
N4A 0.0386(17) 0.058(2) 0.0428(17) 0.0180(15) -0.0042(14) -0.0028(15)
N5A 0.0774(16) 0.0723(14) 0.0679(14) 0.0288(13) 0.0168(12) 0.0207(12)
N6A 0.061(2) 0.0439(19) 0.0515(19) 0.0121(16) -0.0046(17) 0.0001(16)
N7A 0.0459(18) 0.055(2) 0.0455(18) 0.0056(15) 0.0064(15) 0.0105(16)
N8A 0.0590(13) 0.0760(15) 0.0900(18) 0.0204(12) 0.0098(12) -0.0012(13)
N9A 0.069(2) 0.0415(19) 0.071(2) 0.0079(17) 0.0212(19) 0.0130(18)
C1A 0.036(2) 0.066(3) 0.042(2) 0.0164(19) 0.0060(17) 0.009(2)
C2A 0.049(2) 0.068(3) 0.061(3) 0.026(2) 0.016(2) 0.023(2)
C3A 0.059(3) 0.051(3) 0.080(3) 0.009(2) 0.006(2) 0.007(2)
C4A 0.115(14) 0.074(11) 0.079(12) 0.016(9) 0.013(10) -0.007(7)
C5A 0.126(12) 0.074(9) 0.068(8) 0.060(8) -0.005(9) -0.007(6)
C4C 0.079(9) 0.027(6) 0.077(11) 0.011(5) 0.035(8) 0.010(5)
C5C 0.116(11) 0.056(7) 0.080(9) 0.060(7) 0.005(9) -0.011(6)
C6A 0.072(3) 0.064(3) 0.130(5) 0.043(3) 0.029(3) 0.022(3)
C7A 0.100(4) 0.102(4) 0.062(3) 0.032(3) -0.006(3) 0.019(3)
C8A 0.048(7) 0.139(13) 0.044(6) 0.018(8) -0.011(5) 0.017(7)
C9A 0.032(7) 0.070(8) 0.115(11) -0.021(7) -0.013(6) 0.008(8)
C8C 0.079(13) 0.19(3) 0.129(17) -0.040(13) -0.023(11) 0.010(14)
C9C 0.041(8) 0.107(11) 0.119(11) 0.006(9) -0.020(7) 0.001(9)
C10A 0.058(3) 0.058(3) 0.080(3) 0.008(2) -0.008(2) 0.002(2)
C11A 0.046(2) 0.072(3) 0.053(3) 0.022(2) 0.002(2) 0.005(2)
C12A 0.060(3) 0.105(4) 0.060(3) 0.047(3) -0.002(2) -0.001(3)
C13A 0.0774(16) 0.0723(14) 0.0679(14) 0.0288(13) 0.0168(12) 0.0207(12)
C14A 0.0774(16) 0.0723(14) 0.0679(14) 0.0288(13) 0.0168(12) 0.0207(12)
C15A 0.0774(16) 0.0723(14) 0.0679(14) 0.0288(13) 0.0168(12) 0.0207(12)
C14C 0.0774(16) 0.0723(14) 0.0679(14) 0.0288(13) 0.0168(12) 0.0207(12)
C15C 0.0774(16) 0.0723(14) 0.0679(14) 0.0288(13) 0.0168(12) 0.0207(12)
C16A 0.0774(16) 0.0723(14) 0.0679(14) 0.0288(13) 0.0168(12) 0.0207(12)
C17A 0.086(3) 0.065(3) 0.075(3) 0.016(3) -0.028(3) -0.023(3)
C18A 0.069(8) 0.034(5) 0.161(14) -0.006(5) -0.027(8) -0.012(7)
C19A 0.173(18) 0.059(11) 0.121(13) -0.063(11) -0.076(12) 0.054(10)
C18C 0.124(15) 0.093(11) 0.196(19) 0.023(10) -0.014(14) -0.086(12)
C19C 0.153(17) 0.043(10) 0.17(2) 0.032(11) -0.021(15) -0.001(11)
C20A 0.093(4) 0.045(3) 0.077(3) 0.019(2) 0.005(3) 0.017(2)
C21A 0.060(3) 0.065(3) 0.047(2) 0.018(2) 0.009(2) 0.006(2)
C22A 0.073(3) 0.083(3) 0.050(3) 0.012(3) -0.001(2) 0.001(2)
C23A 0.0590(13) 0.0760(15) 0.0900(18) 0.0204(12) 0.0098(12) -0.0012(13)
C24A 0.0590(13) 0.0760(15) 0.0900(18) 0.0204(12) 0.0098(12) -0.0012(13)
C25A 0.0590(13) 0.0760(15) 0.0900(18) 0.0204(12) 0.0098(12) -0.0012(13)
C24C 0.0590(13) 0.0760(15) 0.0900(18) 0.0204(12) 0.0098(12) -0.0012(13)
C25C 0.0590(13) 0.0760(15) 0.0900(18) 0.0204(12) 0.0098(12) -0.0012(13)
C26A 0.0590(13) 0.0760(15) 0.0900(18) 0.0204(12) 0.0098(12) -0.0012(13)
C27A 0.099(4) 0.066(3) 0.093(4) -0.007(3) 0.023(3) 0.040(3)
C28A 0.131(6) 0.071(4) 0.195(8) -0.003(4) -0.006(6) 0.067(5)
C29A 0.182(7) 0.067(4) 0.145(6) 0.038(4) 0.032(6) 0.011(4)
C30A 0.102(4) 0.058(3) 0.103(4) 0.020(3) 0.023(3) 0.009(3)
Er1B 0.03557(9) 0.03848(9) 0.04025(10) 0.01111(7) 0.00430(7) 0.00495(7)
Cl21 0.0579(6) 0.0553(6) 0.0626(6) 0.0215(5) 0.0184(5) 0.0248(5)
Cl22 0.0583(6) 0.0592(6) 0.0568(6) -0.0027(5) -0.0045(5) -0.0006(5)
Cl23 0.0587(6) 0.0539(6) 0.0692(7) 0.0295(5) 0.0078(5) -0.0006(5)
Cl1B 0.1153(12) 0.0744(9) 0.1195(12) -0.0072(8) -0.0037(9) 0.0372(9)
Cl2B 0.0629(7) 0.1514(13) 0.0606(7) 0.0352(8) -0.0020(6) 0.0305(8)
Cl3B 0.1374(13) 0.1765(17) 0.0880(10) 0.1005(13) 0.0676(10) 0.0607(11)
Cl4B 0.0568(8) 0.218(2) 0.1351(13) 0.0699(11) -0.0142(8) -0.0493(13)
Cl5B 0.1744(17) 0.1171(14) 0.1502(16) 0.0996(13) 0.0283(13) 0.0134(12)
Cl6B 0.0957(10) 0.2123(19) 0.0612(8) 0.0880(12) 0.0090(7) -0.0101(10)
Cl7B 0.1353(14) 0.0991(12) 0.1079(12) 0.0173(10) -0.0181(10) -0.0223(10)
Cl8B 0.1341(15) 0.237(2) 0.0577(8) 0.0241(15) -0.0219(9) 0.0310(11)
Cl9B 0.0736(9) 0.1709(16) 0.0948(10) 0.0433(10) -0.0034(8) -0.0153(11)
P1B 0.0392(5) 0.0434(5) 0.0467(6) 0.0180(4) 0.0048(4) 0.0068(5)
P2B 0.0341(5) 0.0386(5) 0.0427(5) 0.0112(4) 0.0000(4) 0.0008(4)
P3B 0.0507(6) 0.0504(6) 0.0468(6) 0.0139(5) 0.0121(5) 0.0155(5)
O1B 0.0469(15) 0.0469(15) 0.0495(15) 0.0196(12) 0.0058(12) 0.0120(12)
O2B 0.0611(18) 0.094(2) 0.0603(18) 0.0467(17) 0.0107(15) 0.0126(16)
O3B 0.0382(14) 0.0443(14) 0.0584(16) 0.0151(11) 0.0014(12) -0.0021(12)
O4B 0.0490(18) 0.112(3) 0.076(2) 0.0287(18) -0.0116(16) -0.021(2)
O5B 0.0521(16) 0.0521(16) 0.0479(15) 0.0043(13) 0.0022(13) 0.0158(13)
O6B 0.092(3) 0.136(3) 0.061(2) 0.015(2) 0.0151(19) 0.041(2)
N1B 0.0408(17) 0.057(2) 0.0471(18) 0.0256(15) 0.0062(14) 0.0096(15)
N2B 0.0458(18) 0.0474(19) 0.068(2) 0.0203(16) 0.0058(16) 0.0096(17)
N3B 0.0463(19) 0.051(2) 0.058(2) 0.0154(16) -0.0074(16) 0.0038(17)
N4B 0.0369(17) 0.058(2) 0.0428(17) 0.0173(15) 0.0011(14) -0.0014(15)
N5B 0.0489(18) 0.0402(17) 0.0460(17) 0.0178(14) 0.0115(14) 0.0042(14)
N6B 0.055(2) 0.0389(17) 0.0503(19) 0.0060(15) -0.0092(16) 0.0034(15)
N7B 0.055(2) 0.064(2) 0.0425(18) 0.0127(17) 0.0054(16) 0.0120(17)
N8B 0.0985(19) 0.123(2) 0.101(2) 0.0570(19) 0.0265(18) 0.0085(19)
N9B 0.096(2) 0.0698(16) 0.0987(19) 0.0036(15) 0.0124(15) 0.0283(14)
C1B 0.039(2) 0.056(2) 0.046(2) 0.0120(19) -0.0018(18) 0.0012(19)
C2B 0.059(3) 0.068(3) 0.060(3) 0.026(2) 0.016(2) 0.015(2)
C3B 0.050(3) 0.056(3) 0.084(3) 0.009(2) -0.005(2) 0.003(2)
C4B 0.096(4) 0.050(3) 0.122(5) 0.013(3) 0.010(3) 0.003(3)
C5B 0.099(4) 0.065(3) 0.124(5) 0.043(3) 0.010(4) -0.007(3)
C6B 0.069(3) 0.062(3) 0.087(3) 0.041(2) 0.016(3) 0.019(3)
C7B 0.096(4) 0.107(4) 0.065(3) 0.022(3) -0.027(3) 0.012(3)
C8B 0.057(9) 0.146(16) 0.072(10) 0.001(9) -0.012(8) -0.001(9)
C9B 0.040(8) 0.109(12) 0.110(11) 0.006(8) -0.018(7) -0.045(10)
C8D 0.047(7) 0.122(11) 0.059(7) 0.026(8) -0.007(6) 0.000(7)
C9D 0.031(6) 0.098(10) 0.096(11) 0.001(7) -0.009(6) 0.009(8)
C10B 0.051(3) 0.068(3) 0.076(3) 0.012(2) -0.004(2) -0.002(3)
C11B 0.046(3) 0.073(3) 0.056(3) 0.021(2) 0.005(2) 0.008(2)
C12B 0.061(3) 0.115(4) 0.068(3) 0.048(3) 0.002(2) -0.007(3)
C13B 0.086(3) 0.064(3) 0.081(3) 0.041(3) 0.040(3) 0.019(3)
C14B 0.055(7) 0.064(6) 0.052(6) 0.023(5) 0.020(5) 0.007(5)
C15B 0.095(10) 0.052(6) 0.081(7) 0.049(6) 0.026(7) 0.032(5)
C14D 0.104(13) 0.165(18) 0.090(11) 0.062(11) 0.037(10) 0.071(12)
C15D 0.135(15) 0.193(19) 0.135(15) 0.115(14) 0.093(13) 0.116(14)
C16B 0.100(4) 0.058(3) 0.083(3) 0.045(3) 0.028(3) 0.027(3)
C17B 0.070(3) 0.052(3) 0.074(3) 0.014(2) -0.019(2) -0.008(2)
C18B 0.142(18) 0.039(8) 0.21(2) 0.010(9) 0.028(15) 0.001(10)
C19B 0.103(12) 0.082(10) 0.091(11) -0.006(7) 0.014(9) 0.046(8)
C18D 0.056(6) 0.028(5) 0.091(8) -0.003(5) -0.025(6) -0.002(5)
C19D 0.088(10) 0.052(7) 0.078(9) -0.003(6) -0.010(8) 0.045(6)
C20B 0.079(3) 0.060(3) 0.087(3) 0.012(3) -0.016(3) 0.027(3)
C21B 0.074(3) 0.085(4) 0.049(3) 0.026(3) 0.000(3) 0.010(3)
C22B 0.116(4) 0.076(3) 0.046(3) 0.018(3) 0.027(3) 0.001(2)
C23B 0.0985(19) 0.123(2) 0.101(2) 0.0570(19) 0.0265(18) 0.0085(19)
C24B 0.0985(19) 0.123(2) 0.101(2) 0.0570(19) 0.0265(18) 0.0085(19)
C25B 0.0985(19) 0.123(2) 0.101(2) 0.0570(19) 0.0265(18) 0.0085(19)
C24D 0.0985(19) 0.123(2) 0.101(2) 0.0570(19) 0.0265(18) 0.0085(19)
C25D 0.0985(19) 0.123(2) 0.101(2) 0.0570(19) 0.0265(18) 0.0085(19)
C26B 0.0985(19) 0.123(2) 0.101(2) 0.0570(19) 0.0265(18) 0.0085(19)
C27B 0.096(2) 0.0698(16) 0.0987(19) 0.0036(15) 0.0124(15) 0.0283(14)
C28B 0.096(2) 0.0698(16) 0.0987(19) 0.0036(15) 0.0124(15) 0.0283(14)
C29B 0.096(2) 0.0698(16) 0.0987(19) 0.0036(15) 0.0124(15) 0.0283(14)
C28D 0.096(2) 0.0698(16) 0.0987(19) 0.0036(15) 0.0124(15) 0.0283(14)
C29D 0.096(2) 0.0698(16) 0.0987(19) 0.0036(15) 0.0124(15) 0.0283(14)
C30B 0.096(2) 0.0698(16) 0.0987(19) 0.0036(15) 0.0124(15) 0.0283(14)

loop_
_atom_type_symbol
_atom_type_description
_atom_type_scat_dispersion_real
_atom_type_scat_dispersion_imag
_atom_type_scat_source
C C 0.0033 0.0016 'International Tables Vol C Tables 4.2.6.8 and 6.1.1.4'
H H 0.0000 0.0000 'International Tables Vol C Tables 4.2.6.8 and 6.1.1.4'
N N 0.0061 0.0033 'International Tables Vol C Tables 4.2.6.8 and 6.1.1.4'
O O 0.0106 0.0060 'International Tables Vol C Tables 4.2.6.8 and 6.1.1.4'
P P 0.1023 0.0942 'International Tables Vol C Tables 4.2.6.8 and 6.1.1.4'
Cl Cl 0.1484 0.1585 'International Tables Vol C Tables 4.2.6.8 and 6.1.1.4'
Er Er -0.2586 4.9576 'International Tables Vol C Tables 4.2.6.8 and 6.1.1.4'

loop_
_geom_angle_atom_site_label_1
_geom_angle_atom_site_label_2
_geom_angle_atom_site_label_3
_geom_angle_site_symmetry_1
_geom_angle_site_symmetry_3
_geom_angle
_geom_angle_publ_flag
O3A Er1A O5A . . 88.49(9) ?
O3A Er1A O1A . . 88.56(9) ?
O5A Er1A O1A . . 87.75(9) ?
O3A Er1A Cl12 . . 174.81(7) ?
O5A Er1A Cl12 . . 86.63(7) ?
O1A Er1A Cl12 . . 89.46(7) ?
O3A Er1A Cl13 . . 85.83(6) ?
O5A Er1A Cl13 . . 89.65(7) ?
O1A Er1A Cl13 . . 173.88(7) ?
Cl12 Er1A Cl13 . . 95.92(4) ?
O3A Er1A Cl11 . . 88.81(7) ?
O5A Er1A Cl11 . . 174.11(7) ?
O1A Er1A Cl11 . . 86.95(6) ?
Cl12 Er1A Cl11 . . 95.88(4) ?
Cl13 Er1A Cl11 . . 95.38(4) ?
O1A P1A N2A . . 109.50(15) ?
O1A P1A N3A . . 119.27(16) ?
N2A P1A N3A . . 106.81(17) ?
O1A P1A N1A . . 103.34(14) ?
N2A P1A N1A . . 114.81(17) ?
N3A P1A N1A . . 103.31(15) ?
O3A P2A N5A . . 119.72(17) ?
O3A P2A N6A . . 108.37(15) ?
N5A P2A N6A . . 106.72(19) ?
O3A P2A N4A . . 103.76(14) ?
N5A P2A N4A . . 103.69(17) ?
N6A P2A N4A . . 114.92(16) ?
O5A P3A N8A . . 119.35(19) ?
O5A P3A N9A . . 108.85(17) ?
N8A P3A N9A . . 106.32(19) ?
O5A P3A N7A . . 103.33(14) ?
N8A P3A N7A . . 104.69(18) ?
N9A P3A N7A . . 114.61(18) ?
P1A O1A Er1A . . 151.05(15) ?
C1A O2A Cl4A . 1_455 125.4(3) ?
P2A O3A Er1A . . 153.13(15) ?
P3A O5A Er1A . . 152.74(16) ?
C1A N1A P1A . . 126.4(3) ?
C1A N1A H1AA . . 116.8 ?
P1A N1A H1AA . . 116.8 ?
C3A N2A C6A . . 111.3(3) ?
C3A N2A P1A . . 122.6(2) ?
C6A N2A P1A . . 125.7(3) ?
C10A N3A C7A . . 110.0(3) ?
C10A N3A P1A . . 122.8(3) ?
C7A N3A P1A . . 120.3(3) ?
C11A N4A P2A . . 124.6(3) ?
C11A N4A H4AC . . 117.7 ?
P2A N4A H4AC . . 117.7 ?
C16A N5A C13A . . 110.8(3) ?
C16A N5A P2A . . 121.3(3) ?
C13A N5A P2A . . 122.5(3) ?
C20A N6A C17A . . 111.5(3) ?
C20A N6A P2A . . 119.9(3) ?
C17A N6A P2A . . 126.5(3) ?
C21A N7A P3A . . 127.2(3) ?
C21A N7A H7AC . . 116.4 ?
P3A N7A H7AC . . 116.4 ?
C26A N8A C23A . . 109.4(3) ?
C26A N8A P3A . . 120.0(3) ?
C23A N8A P3A . . 122.9(3) ?
C30A N9A C27A . . 111.6(3) ?
C30A N9A P3A . . 121.3(3) ?
C27A N9A P3A . . 126.3(3) ?
O2A C1A N1A . . 125.9(3) ?
O2A C1A C2A . . 119.7(3) ?
N1A C1A C2A . . 114.4(3) ?
C1A C2A Cl2A . . 111.0(3) ?
C1A C2A Cl3A . . 110.7(3) ?
Cl2A C2A Cl3A . . 108.7(2) ?
C1A C2A Cl1A . . 108.8(3) ?
Cl2A C2A Cl1A . . 108.8(2) ?
Cl3A C2A Cl1A . . 108.7(2) ?
N2A C3A C4C . . 105.3(6) ?
N2A C3A C4A . . 106.5(8) ?
C4C C3A C4A . . 17.5(11) ?
N2A C3A H3AA . . 110.4 ?
C4C C3A H3AA . . 125.5 ?
C4A C3A H3AA . . 110.4 ?
N2A C3A H3AB . . 110.4 ?
C4C C3A H3AB . . 95.3 ?
C4A C3A H3AB . . 110.4 ?
H3AA C3A H3AB . . 108.6 ?
N2A C3A H3CA . . 108.8 ?
C4C C3A H3CA . . 106.0 ?
C4A C3A H3CA . . 89.4 ?
H3AA C3A H3CA . . 23.4 ?
H3AB C3A H3CA . . 127.9 ?
N2A C3A H3CB . . 112.4 ?
C4C C3A H3CB . . 115.1 ?
C4A C3A H3CB . . 127.6 ?
H3AA C3A H3CB . . 87.4 ?
H3AB C3A H3CB . . 22.7 ?
H3CA C3A H3CB . . 108.9 ?
C3A C4A C5A . . 101.3(11) ?
C3A C4A H4AA . . 111.5 ?
C5A C4A H4AA . . 111.5 ?
C3A C4A H4AB . . 111.5 ?
C5A C4A H4AB . . 111.5 ?
H4AA C4A H4AB . . 109.3 ?
C6A C5A C4A . . 106.7(12) ?
C6A C5A H5AA . . 110.4 ?
C4A C5A H5AA . . 110.4 ?
C6A C5A H5AB . . 110.4 ?
C4A C5A H5AB . . 110.4 ?
H5AA C5A H5AB . . 108.6 ?
C3A C4C C5C . . 102.3(9) ?
C3A C4C H4CA . . 111.3 ?
C5C C4C H4CA . . 111.3 ?
C3A C4C H4CB . . 111.3 ?
C5C C4C H4CB . . 111.3 ?
H4CA C4C H4CB . . 109.2 ?
C6A C5C C4C . . 103.3(9) ?
C6A C5C H5CA . . 111.1 ?
C4C C5C H5CA . . 111.1 ?
C6A C5C H5CB . . 111.1 ?
C4C C5C H5CB . . 111.1 ?
H5CA C5C H5CB . . 109.1 ?
N2A C6A C5A . . 103.4(8) ?
N2A C6A C5C . . 102.1(6) ?
C5A C6A C5C . . 26.3(6) ?
N2A C6A H6AA . . 111.1 ?
C5A C6A H6AA . . 111.1 ?
C5C C6A H6AA . . 133.0 ?
N2A C6A H6AB . . 111.1 ?
C5A C6A H6AB . . 111.1 ?
C5C C6A H6AB . . 87.8 ?
H6AA C6A H6AB . . 109.0 ?
N2A C6A H6CA . . 113.4 ?
C5A C6A H6CA . . 87.0 ?
C5C C6A H6CA . . 111.0 ?
H6AA C6A H6CA . . 24.7 ?
H6AB C6A H6CA . . 125.8 ?
N2A C6A H6CB . . 110.5 ?
C5A C6A H6CB . . 131.2 ?
C5C C6A H6CB . . 110.4 ?
H6AA C6A H6CB . . 88.4 ?
H6AB C6A H6CB . . 23.5 ?
H6CA C6A H6CB . . 109.2 ?
N3A C7A C8A . . 101.7(6) ?
N3A C7A C8C . . 103.0(9) ?
C8A C7A C8C . . 23.7(11) ?
N3A C7A H7AA . . 111.4 ?
C8A C7A H7AA . . 111.4 ?
C8C C7A H7AA . . 89.5 ?
N3A C7A H7AB . . 111.4 ?
C8A C7A H7AB . . 111.4 ?
C8C C7A H7AB . . 130.0 ?
H7AA C7A H7AB . . 109.3 ?
N3A C7A H7CA . . 117.9 ?
C8A C7A H7CA . . 133.1 ?
C8C C7A H7CA . . 116.5 ?
H7AA C7A H7CA . . 32.5 ?
H7AB C7A H7CA . . 77.8 ?
N3A C7A H7CB . . 100.5 ?
C8A C7A H7CB . . 85.7 ?
C8C C7A H7CB . . 108.5 ?
H7AA C7A H7CB . . 138.7 ?
H7AB C7A H7CB . . 31.7 ?
H7CA C7A H7CB . . 109.0 ?
C9A C8A C7A . . 97.9(8) ?
C9A C8A H8AA . . 112.2 ?
C7A C8A H8AA . . 112.2 ?
C9A C8A H8AB . . 112.2 ?
C7A C8A H8AB . . 112.2 ?
H8AA C8A H8AB . . 109.8 ?
C10A C9A C8A . . 101.6(9) ?
C10A C9A H9AA . . 111.5 ?
C8A C9A H9AA . . 111.5 ?
C10A C9A H9AB . . 111.5 ?
C8A C9A H9AB . . 111.5 ?
H9AA C9A H9AB . . 109.3 ?
C9C C8C C7A . . 110.5(13) ?
C9C C8C H8CA . . 109.5 ?
C7A C8C H8CA . . 109.5 ?
C9C C8C H8CB . . 109.5 ?
C7A C8C H8CB . . 109.5 ?
H8CA C8C H8CB . . 108.1 ?
C10A C9C C8C . . 99.7(12) ?
C10A C9C H9CA . . 111.8 ?
C8C C9C H9CA . . 111.8 ?
C10A C9C H9CB . . 111.8 ?
C8C C9C H9CB . . 111.8 ?
H9CA C9C H9CB . . 109.6 ?
N3A C10A C9C . . 109.8(8) ?
N3A C10A C9A . . 102.4(6) ?
C9C C10A C9A . . 24.4(6) ?
N3A C10A H10A . . 111.3 ?
C9C C10A H10A . . 87.1 ?
C9A C10A H10A . . 111.3 ?
N3A C10A H10B . . 111.3 ?
C9C C10A H10B . . 125.3 ?
C9A C10A H10B . . 111.3 ?
H10A C10A H10B . . 109.2 ?
N3A C10A H10C . . 102.4 ?
C9C C10A H10C . . 105.7 ?
C9A C10A H10C . . 129.9 ?
H10A C10A H10C . . 18.6 ?
H10B C10A H10C . . 99.0 ?
N3A C10A H10D . . 116.4 ?
C9C C10A H10D . . 113.0 ?
C9A C10A H10D . . 98.2 ?
H10A C10A H10D . . 115.5 ?
H10B C10A H10D . . 13.1 ?
H10C C10A H10D . . 108.4 ?
O4A C11A N4A . . 125.6(4) ?
O4A C11A C12A . . 118.6(4) ?
N4A C11A C12A . . 115.8(4) ?
C11A C12A Cl4A . . 110.2(3) ?
C11A C12A Cl6A . . 112.4(3) ?
Cl4A C12A Cl6A . . 110.3(3) ?
C11A C12A Cl5A . . 106.0(3) ?
Cl4A C12A Cl5A . . 111.3(3) ?
Cl6A C12A Cl5A . . 106.5(3) ?
N5A C13A C14C . . 102.5(4) ?
N5A C13A C14A . . 102.2(4) ?
C14C C13A C14A . . 24.7(5) ?
N5A C13A H13A . . 111.3 ?
C14C C13A H13A . . 88.8 ?
C14A C13A H13A . . 111.3 ?
N5A C13A H13B . . 111.3 ?
C14C C13A H13B . . 131.2 ?
C14A C13A H13B . . 111.3 ?
H13A C13A H13B . . 109.2 ?
N5A C13A H13C . . 116.4 ?
C14C C13A H13C . . 114.9 ?
C14A C13A H13C . . 132.5 ?
H13A C13A H13C . . 30.2 ?
H13B C13A H13C . . 80.3 ?
N5A C13A H13D . . 103.1 ?
C14C C13A H13D . . 109.4 ?
C14A C13A H13D . . 85.7 ?
H13A C13A H13D . . 136.4 ?
H13B C13A H13D . . 30.3 ?
H13C C13A H13D . . 109.7 ?
C13A C14A C15A . . 95.4(5) ?
C13A C14A H14A . . 112.7 ?
C15A C14A H14A . . 112.7 ?
C13A C14A H14B . . 112.7 ?
C15A C14A H14B . . 112.7 ?
H14A C14A H14B . . 110.2 ?
C14A C15A C16A . . 102.3(6) ?
C14A C15A H15A . . 111.3 ?
C16A C15A H15A . . 111.3 ?
C14A C15A H15B . . 111.3 ?
C16A C15A H15B . . 111.3 ?
H15A C15A H15B . . 109.2 ?
C13A C14C C15C . . 112.9(6) ?
C13A C14C H14C . . 109.0 ?
C15C C14C H14C . . 109.0 ?
C13A C14C H14D . . 109.0 ?
C15C C14C H14D . . 109.0 ?
H14C C14C H14D . . 107.8 ?
C16A C15C C14C . . 100.2(5) ?
C16A C15C H15C . . 111.7 ?
C14C C15C H15C . . 111.7 ?
C16A C15C H15D . . 111.7 ?
C14C C15C H15D . . 111.7 ?
H15C C15C H15D . . 109.5 ?
N5A C16A C15C . . 109.6(4) ?
N5A C16A C15A . . 98.7(4) ?
C15C C16A C15A . . 23.5(4) ?
N5A C16A H16A . . 112.0 ?
C15C C16A H16A . . 88.6 ?
C15A C16A H16A . . 112.0 ?
N5A C16A H16B . . 112.0 ?
C15C C16A H16B . . 122.7 ?
C15A C16A H16B . . 112.0 ?
H16A C16A H16B . . 109.7 ?
N5A C16A H16C . . 102.0 ?
C15C C16A H16C . . 106.0 ?
C15A C16A H16C . . 129.4 ?
H16A C16A H16C . . 17.8 ?
H16B C16A H16C . . 102.0 ?
N5A C16A H16D . . 116.3 ?
C15C C16A H16D . . 113.6 ?
C15A C16A H16D . . 102.8 ?
H16A C16A H16D . . 113.6 ?
H16B C16A H16D . . 9.4 ?
H16C C16A H16D . . 108.3 ?
N6A C17A C18C . . 101.4(8) ?
N6A C17A C18A . . 99.5(6) ?
C18C C17A C18A . . 36.2(6) ?
N6A C17A H17A . . 111.9 ?
C18C C17A H17A . . 138.7 ?
C18A C17A H17A . . 111.9 ?
N6A C17A H17B . . 111.9 ?
C18C C17A H17B . . 78.0 ?
C18A C17A H17B . . 111.9 ?
H17A C17A H17B . . 109.6 ?
N6A C17A H17C . . 114.4 ?
C18C C17A H17C . . 118.5 ?
C18A C17A H17C . . 88.0 ?
H17A C17A H17C . . 24.2 ?
H17B C17A H17C . . 125.1 ?
N6A C17A H17D . . 106.4 ?
C18C C17A H17D . . 106.4 ?
C18A C17A H17D . . 139.0 ?
H17A C17A H17D . . 87.3 ?
H17B C17A H17D . . 28.4 ?
H17C C17A H17D . . 108.6 ?
C17A C18A C19A . . 99.4(10) ?
C17A C18A H18A . . 111.9 ?
C19A C18A H18A . . 111.9 ?
C17A C18A H18B . . 111.9 ?
C19A C18A H18B . . 111.9 ?
H18A C18A H18B . . 109.6 ?
C20A C19A C18A . . 99.0(9) ?
C20A C19A H19A . . 112.0 ?
C18A C19A H19A . . 112.0 ?
C20A C19A H19B . . 112.0 ?
C18A C19A H19B . . 112.0 ?
H19A C19A H19B . . 109.6 ?
C17A C18C C19C . . 108.6(11) ?
C17A C18C H18C . . 110.0 ?
C19C C18C H18C . . 110.0 ?
C17A C18C H18D . . 110.0 ?
C19C C18C H18D . . 110.0 ?
H18C C18C H18D . . 108.4 ?
C20A C19C C18C . . 101.0(12) ?
C20A C19C H19C . . 111.6 ?
C18C C19C H19C . . 111.6 ?
C20A C19C H19D . . 111.6 ?
C18C C19C H19D . . 111.6 ?
H19C C19C H19D . . 109.4 ?
N6A C20A C19C . . 108.0(7) ?
N6A C20A C19A . . 101.1(7) ?
C19C C20A C19A . . 16.0(14) ?
N6A C20A H20A . . 111.5 ?
C19C C20A H20A . . 119.8 ?
C19A C20A H20A . . 111.5 ?
N6A C20A H20B . . 111.5 ?
C19C C20A H20B . . 95.6 ?
C19A C20A H20B . . 111.5 ?
H20A C20A H20B . . 109.4 ?
N6A C20A H20C . . 105.8 ?
C19C C20A H20C . . 106.4 ?
C19A C20A H20C . . 95.1 ?
H20A C20A H20C . . 19.8 ?
H20B C20A H20C . . 127.7 ?
N6A C20A H20D . . 114.8 ?
C19C C20A H20D . . 112.7 ?
C19A C20A H20D . . 128.0 ?
H20A C20A H20D . . 89.4 ?
H20B C20A H20D . . 21.2 ?
H20C C20A H20D . . 108.7 ?
O6A C21A N7A . . 125.4(4) ?
O6A C21A C22A . . 120.5(4) ?
N7A C21A C22A . . 114.2(4) ?
C21A C22A Cl9A . . 111.2(3) ?
C21A C22A Cl8A . . 110.8(3) ?
Cl9A C22A Cl8A . . 109.9(3) ?
C21A C22A Cl7A . . 107.3(3) ?
Cl9A C22A Cl7A . . 109.5(3) ?
Cl8A C22A Cl7A . . 108.0(3) ?
N8A C23A C24A . . 105.6(3) ?
N8A C23A C24C . . 106.4(5) ?
C24A C23A C24C . . 26.7(5) ?
N8A C23A H23A . . 110.6 ?
C24A C23A H23A . . 110.6 ?
C24C C23A H23A . . 131.1 ?
N8A C23A H23B . . 110.6 ?
C24A C23A H23B . . 110.6 ?
C24C C23A H23B . . 86.0 ?
H23A C23A H23B . . 108.8 ?
N8A C23A H23C . . 102.0 ?
C24A C23A H23C . . 106.7 ?
C24C C23A H23C . . 130.6 ?
H23A C23A H23C . . 11.8 ?
H23B C23A H23C . . 120.2 ?
N8A C23A H23D . . 115.8 ?
C24A C23A H23D . . 116.8 ?
C24C C23A H23D . . 94.2 ?
H23A C23A H23D . . 97.3 ?
H23B C23A H23D . . 11.5 ?
H23C C23A H23D . . 108.7 ?
C25A C24A C23A . . 104.3(4) ?
C25A C24A H24A . . 110.9 ?
C23A C24A H24A . . 110.9 ?
C25A C24A H24B . . 110.9 ?
C23A C24A H24B . . 110.9 ?
H24A C24A H24B . . 108.9 ?
C24A C25A C26A . . 104.9(4) ?
C24A C25A H25A . . 110.8 ?
C26A C25A H25A . . 110.8 ?
C24A C25A H25B . . 110.8 ?
C26A C25A H25B . . 110.8 ?
H25A C25A H25B . . 108.8 ?
C25C C24C C23A . . 100.1(6) ?
C25C C24C H24C . . 111.8 ?
C23A C24C H24C . . 111.8 ?
C25C C24C H24D . . 111.8 ?
C23A C24C H24D . . 111.8 ?
H24C C24C H24D . . 109.5 ?
C26A C25C C24C . . 106.2(6) ?
C26A C25C H25C . . 110.5 ?
C24C C25C H25C . . 110.5 ?
C26A C25C H25D . . 110.5 ?
C24C C25C H25D . . 110.5 ?
H25C C25C H25D . . 108.7 ?
N8A C26A C25C . . 103.5(5) ?
N8A C26A C25A . . 102.2(4) ?
C25C C26A C25A . . 22.3(6) ?
N8A C26A H26A . . 111.3 ?
C25C C26A H26A . . 90.7 ?
C25A C26A H26A . . 111.3 ?
N8A C26A H26B . . 111.3 ?
C25C C26A H26B . . 128.8 ?
C25A C26A H26B . . 111.3 ?
H26A C26A H26B . . 109.2 ?
N8A C26A H26C . . 119.3 ?
C25C C26A H26C . . 113.6 ?
C25A C26A H26C . . 129.4 ?
H26A C26A H26C . . 29.2 ?
H26B C26A H26C . . 80.5 ?
N8A C26A H26D . . 99.0 ?
C25C C26A H26D . . 112.2 ?
C25A C26A H26D . . 90.8 ?
H26A C26A H26D . . 136.6 ?
H26B C26A H26D . . 28.1 ?
H26C C26A H26D . . 108.4 ?
N9A C27A C28A . . 101.7(4) ?
N9A C27A H27A . . 111.4 ?
C28A C27A H27A . . 111.4 ?
N9A C27A H27B . . 111.4 ?
C28A C27A H27B . . 111.4 ?
H27A C27A H27B . . 109.3 ?
C29A C28A C27A . . 105.9(5) ?
C29A C28A H28A . . 110.5 ?
C27A C28A H28A . . 110.5 ?
C29A C28A H28B . . 110.5 ?
C27A C28A H28B . . 110.5 ?
H28A C28A H28B . . 108.7 ?
C28A C29A C30A . . 102.3(5) ?
C28A C29A H29A . . 111.3 ?
C30A C29A H29A . . 111.3 ?
C28A C29A H29B . . 111.3 ?
C30A C29A H29B . . 111.3 ?
H29A C29A H29B . . 109.2 ?
N9A C30A C29A . . 106.4(4) ?
N9A C30A H30A . . 110.4 ?
C29A C30A H30A . . 110.4 ?
N9A C30A H30B . . 110.4 ?
C29A C30A H30B . . 110.4 ?
H30A C30A H30B . . 108.6 ?
O3B Er1B O5B . . 87.32(9) ?
O3B Er1B O1B . . 88.74(9) ?
O5B Er1B O1B . . 88.51(9) ?
O3B Er1B Cl21 . . 88.78(7) ?
O5B Er1B Cl21 . . 173.35(7) ?
O1B Er1B Cl21 . . 86.02(6) ?
O3B Er1B Cl23 . . 87.43(6) ?
O5B Er1B Cl23 . . 89.18(7) ?
O1B Er1B Cl23 . . 175.61(6) ?
Cl21 Er1B Cl23 . . 96.03(3) ?
O3B Er1B Cl22 . . 172.28(7) ?
O5B Er1B Cl22 . . 85.81(7) ?
O1B Er1B Cl22 . . 87.57(7) ?
Cl21 Er1B Cl22 . . 97.72(4) ?
Cl23 Er1B Cl22 . . 95.98(4) ?
O1B P1B N2B . . 108.75(15) ?
O1B P1B N3B . . 120.37(16) ?
N2B P1B N3B . . 106.86(17) ?
O1B P1B N1B . . 103.07(14) ?
N2B P1B N1B . . 114.02(16) ?
N3B P1B N1B . . 103.95(16) ?
O3B P2B N5B . . 119.56(15) ?
O3B P2B N6B . . 108.51(15) ?
N5B P2B N6B . . 107.00(16) ?
O3B P2B N4B . . 103.28(14) ?
N5B P2B N4B . . 104.35(15) ?
N6B P2B N4B . . 114.40(16) ?
O5B P3B N9B . . 108.8(2) ?
O5B P3B N8B . . 119.6(2) ?
N9B P3B N8B . . 107.6(3) ?
O5B P3B N7B . . 103.41(15) ?
N9B P3B N7B . . 113.9(2) ?
N8B P3B N7B . . 103.7(2) ?
P1B O1B Er1B . . 150.80(15) ?
C1B O2B Cl4B . 1_455 122.5(3) ?
P2B O3B Er1B . . 151.27(15) ?
P3B O5B Er1B . . 154.87(16) ?
C1B N1B P1B . . 126.1(3) ?
C1B N1B H1BA . . 117.0 ?
P1B N1B H1BA . . 117.0 ?
C3B N2B C6B . . 111.9(3) ?
C3B N2B P1B . . 120.7(2) ?
C6B N2B P1B . . 125.8(3) ?
C10B N3B C7B . . 109.8(3) ?
C10B N3B P1B . . 121.6(3) ?
C7B N3B P1B . . 121.4(3) ?
C11B N4B P2B . . 125.9(3) ?
C11B N4B H4BC . . 117.1 ?
P2B N4B H4BC . . 117.1 ?
C13B N5B C16B . . 110.3(3) ?
C13B N5B P2B . . 122.3(2) ?
C16B N5B P2B . . 122.9(3) ?
C17B N6B C20B . . 109.8(3) ?
C17B N6B P2B . . 127.1(3) ?
C20B N6B P2B . . 120.3(3) ?
C21B N7B P3B . . 125.5(3) ?
C21B N7B H7BC . . 117.2 ?
P3B N7B H7BC . . 117.2 ?
C23B N8B C26B . . 109.0(4) ?
C23B N8B P3B . . 123.1(4) ?
C26B N8B P3B . . 121.1(4) ?
C30B N9B C27B . . 109.4(4) ?
C30B N9B P3B . . 120.9(3) ?
C27B N9B P3B . . 129.0(4) ?
O2B C1B N1B . . 125.8(4) ?
O2B C1B C2B . . 118.8(3) ?
N1B C1B C2B . . 115.4(3) ?
C1B C2B Cl1B . . 107.6(3) ?
C1B C2B Cl2B . . 110.5(3) ?
Cl1B C2B Cl2B . . 110.1(2) ?
C1B C2B Cl3B . . 110.1(3) ?
Cl1B C2B Cl3B . . 109.7(2) ?
Cl2B C2B Cl3B . . 108.8(2) ?
N2B C3B C4B . . 105.0(3) ?
N2B C3B H3BA . . 110.8 ?
C4B C3B H3BA . . 110.8 ?
N2B C3B H3BB . . 110.8 ?
C4B C3B H3BB . . 110.8 ?
H3BA C3B H3BB . . 108.8 ?
C5B C4B C3B . . 104.0(4) ?
C5B C4B H4BA . . 111.0 ?
C3B C4B H4BA . . 111.0 ?
C5B C4B H4BB . . 111.0 ?
C3B C4B H4BB . . 111.0 ?
H4BA C4B H4BB . . 109.0 ?
C6B C5B C4B . . 106.2(4) ?
C6B C5B H5BA . . 110.5 ?
C4B C5B H5BA . . 110.5 ?
C6B C5B H5BB . . 110.5 ?
C4B C5B H5BB . . 110.5 ?
H5BA C5B H5BB . . 108.7 ?
N2B C6B C5B . . 102.1(3) ?
N2B C6B H6BA . . 111.3 ?
C5B C6B H6BA . . 111.3 ?
N2B C6B H6BB . . 111.3 ?
C5B C6B H6BB . . 111.3 ?
H6BA C6B H6BB . . 109.2 ?
N3B C7B C8D . . 103.6(7) ?
N3B C7B C8B . . 103.6(8) ?
C8D C7B C8B . . 25.9(6) ?
N3B C7B H7BA . . 111.0 ?
C8D C7B H7BA . . 131.9 ?
C8B C7B H7BA . . 111.0 ?
N3B C7B H7BB . . 111.0 ?
C8D C7B H7BB . . 87.5 ?
C8B C7B H7BB . . 111.0 ?
H7BA C7B H7BB . . 109.0 ?
N3B C7B H7DA . . 109.7 ?
C8D C7B H7DA . . 108.3 ?
C8B C7B H7DA . . 84.3 ?
H7BA C7B H7DA . . 28.6 ?
H7BB C7B H7DA . . 130.9 ?
N3B C7B H7DB . . 111.8 ?
C8D C7B H7DB . . 114.4 ?
C8B C7B H7DB . . 134.2 ?
H7BA C7B H7DB . . 82.7 ?
H7BB C7B H7DB . . 28.8 ?
H7DA C7B H7DB . . 108.9 ?
C7B C8B C9B . . 106.5(11) ?
C7B C8B H8BA . . 110.4 ?
C9B C8B H8BA . . 110.4 ?
C7B C8B H8BB . . 110.4 ?
C9B C8B H8BB . . 110.4 ?
H8BA C8B H8BB . . 108.6 ?
C8B C9B C10B . . 99.5(10) ?
C8B C9B H9BA . . 111.9 ?
C10B C9B H9BA . . 111.9 ?
C8B C9B H9BB . . 111.9 ?
C10B C9B H9BB . . 111.9 ?
H9BA C9B H9BB . . 109.6 ?
C7B C8D C9D . . 101.3(9) ?
C7B C8D H8DA . . 111.5 ?
C9D C8D H8DA . . 111.5 ?
C7B C8D H8DB . . 111.5 ?
C9D C8D H8DB . . 111.5 ?
H8DA C8D H8DB . . 109.3 ?
C8D C9D C10B . . 101.3(9) ?
C8D C9D H9DA . . 111.5 ?
C10B C9D H9DA . . 111.5 ?
C8D C9D H9DB . . 111.5 ?
C10B C9D H9DB . . 111.5 ?
H9DA C9D H9DB . . 109.3 ?
N3B C10B C9B . . 107.5(8) ?
N3B C10B C9D . . 104.9(6) ?
C9B C10B C9D . . 22.7(6) ?
N3B C10B H10E . . 110.2 ?
C9B C10B H10E . . 110.2 ?
C9D C10B H10E . . 129.9 ?
N3B C10B H10F . . 110.2 ?
C9B C10B H10F . . 110.2 ?
C9D C10B H10F . . 90.9 ?
H10E C10B H10F . . 108.5 ?
N3B C10B H10K . . 111.2 ?
C9B C10B H10K . . 91.1 ?
C9D C10B H10K . . 112.4 ?
H10E C10B H10K . . 20.5 ?
H10F C10B H10K . . 124.1 ?
N3B C10B H10L . . 110.9 ?
C9B C10B H10L . . 125.3 ?
C9D C10B H10L . . 108.3 ?
H10E C10B H10L . . 91.4 ?
H10F C10B H10L . . 18.8 ?
H10K C10B H10L . . 109.1 ?
O4B C11B N4B . . 123.6(4) ?
O4B C11B C12B . . 120.7(4) ?
N4B C11B C12B . . 115.7(4) ?
C11B C12B Cl6B . . 112.2(3) ?
C11B C12B Cl4B . . 108.7(3) ?
Cl6B C12B Cl4B . . 111.0(3) ?
C11B C12B Cl5B . . 107.4(3) ?
Cl6B C12B Cl5B . . 108.2(3) ?
Cl4B C12B Cl5B . . 109.2(3) ?
N5B C13B C14D . . 104.9(7) ?
N5B C13B C14B . . 102.1(5) ?
C14D C13B C14B . . 27.0(6) ?
N5B C13B H13E . . 111.3 ?
C14D C13B H13E . . 85.8 ?
C14B C13B H13E . . 111.3 ?
N5B C13B H13F . . 111.3 ?
C14D C13B H13F . . 131.1 ?
C14B C13B H13F . . 111.3 ?
H13E C13B H13F . . 109.2 ?
N5B C13B H13K . . 110.0 ?
C14D C13B H13K . . 108.0 ?
C14B C13B H13K . . 131.9 ?
H13E C13B H13K . . 23.1 ?
H13F C13B H13K . . 89.4 ?
N5B C13B H13L . . 111.0 ?
C14D C13B H13L . . 114.3 ?
C14B C13B H13L . . 91.4 ?
H13E C13B H13L . . 125.4 ?
H13F C13B H13L . . 21.1 ?
H13K C13B H13L . . 108.5 ?
C15B C14B C13B . . 98.0(6) ?
C15B C14B H14E . . 112.2 ?
C13B C14B H14E . . 112.2 ?
C15B C14B H14F . . 112.2 ?
C13B C14B H14F . . 112.2 ?
H14E C14B H14F . . 109.8 ?
C14B C15B C16B . . 100.5(7) ?
C14B C15B H15E . . 111.7 ?
C16B C15B H15E . . 111.7 ?
C14B C15B H15F . . 111.7 ?
C16B C15B H15F . . 111.7 ?
H15E C15B H15F . . 109.4 ?
C15D C14D C13B . . 106.7(10) ?
C15D C14D H14G . . 110.4 ?
C13B C14D H14G . . 110.4 ?
C15D C14D H14H . . 110.4 ?
C13B C14D H14H . . 110.4 ?
H14G C14D H14H . . 108.6 ?
C14D C15D C16B . . 101.8(9) ?
C14D C15D H15G . . 111.4 ?
C16B C15D H15G . . 111.4 ?
C14D C15D H15H . . 111.4 ?
C16B C15D H15H . . 111.4 ?
H15G C15D H15H . . 109.3 ?
N5B C16B C15D . . 107.1(7) ?
N5B C16B C15B . . 101.5(5) ?
C15D C16B C15B . . 23.9(9) ?
N5B C16B H16E . . 111.5 ?
C15D C16B H16E . . 88.1 ?
C15B C16B H16E . . 111.5 ?
N5B C16B H16F . . 111.5 ?
C15D C16B H16F . . 126.9 ?
C15B C16B H16F . . 111.5 ?
H16E C16B H16F . . 109.3 ?
N5B C16B H16K . . 109.8 ?
C15D C16B H16K . . 105.9 ?
C15B C16B H16K . . 128.6 ?
H16E C16B H16K . . 18.6 ?
H16F C16B H16K . . 93.8 ?
N5B C16B H16L . . 110.4 ?
C15D C16B H16L . . 115.0 ?
C15B C16B H16L . . 96.9 ?
H16E C16B H16L . . 122.3 ?
H16F C16B H16L . . 15.8 ?
H16K C16B H16L . . 108.4 ?
N6B C17B C18B . . 103.9(8) ?
N6B C17B C18D . . 101.5(5) ?
C18B C17B C18D . . 20.2(11) ?
N6B C17B H17E . . 111.0 ?
C18B C17B H17E . . 111.0 ?
C18D C17B H17E . . 93.9 ?
N6B C17B H17F . . 111.0 ?
C18B C17B H17F . . 111.0 ?
C18D C17B H17F . . 129.0 ?
H17E C17B H17F . . 109.0 ?
N6B C17B H17K . . 112.1 ?
C18B C17B H17K . . 126.9 ?
C18D C17B H17K . . 111.9 ?
H17E C17B H17K . . 19.3 ?
H17F C17B H17K . . 91.4 ?
N6B C17B H17L . . 112.8 ?
C18B C17B H17L . . 89.4 ?
C18D C17B H17L . . 108.5 ?
H17E C17B H17L . . 124.7 ?
H17F C17B H17L . . 22.3 ?
H17K C17B H17L . . 109.9 ?
C19B C18B C17B . . 113.5(12) ?
C19B C18B H18E . . 108.9 ?
C17B C18B H18E . . 108.9 ?
C19B C18B H18F . . 108.9 ?
C17B C18B H18F . . 108.9 ?
H18E C18B H18F . . 107.7 ?
C20B C19B C18B . . 100.8(11) ?
C20B C19B H19E . . 111.6 ?
C18B C19B H19E . . 111.6 ?
C20B C19B H19F . . 111.6 ?
C18B C19B H19F . . 111.6 ?
H19E C19B H19F . . 109.4 ?
C17B C18D C19D . . 95.0(8) ?
C17B C18D H18G . . 112.7 ?
C19D C18D H18G . . 112.7 ?
C17B C18D H18H . . 112.7 ?
C19D C18D H18H . . 112.7 ?
H18G C18D H18H . . 110.2 ?
C20B C19D C18D . . 101.1(8) ?
C20B C19D H19G . . 111.5 ?
C18D C19D H19G . . 111.6 ?
C20B C19D H19H . . 111.5 ?
C18D C19D H19H . . 111.5 ?
H19G C19D H19H . . 109.4 ?
N6B C20B C19B . . 111.5(8) ?
N6B C20B C19D . . 99.1(6) ?
C19B C20B C19D . . 22.0(9) ?
N6B C20B H20E . . 109.3 ?
C19B C20B H20E . . 109.3 ?
C19D C20B H20E . . 98.2 ?
N6B C20B H20F . . 109.3 ?
C19B C20B H20F . . 109.3 ?
C19D C20B H20F . . 131.3 ?
H20E C20B H20F . . 108.0 ?
N6B C20B H20K . . 110.7 ?
C19B C20B H20K . . 120.0 ?
C19D C20B H20K . . 111.8 ?
H20E C20B H20K . . 14.5 ?
H20F C20B H20K . . 94.3 ?
N6B C20B H20L . . 112.3 ?
C19B C20B H20L . . 91.6 ?
C19D C20B H20L . . 113.4 ?
H20E C20B H20L . . 121.5 ?
H20F C20B H20L . . 18.8 ?
H20K C20B H20L . . 109.3 ?
O6B C21B N7B . . 126.3(5) ?
O6B C21B C22B . . 121.4(4) ?
N7B C21B C22B . . 112.3(4) ?
C21B C22B Cl8B . . 111.9(3) ?
C21B C22B Cl9B . . 112.5(3) ?
Cl8B C22B Cl9B . . 107.8(3) ?
C21B C22B Cl7B . . 111.1(4) ?
Cl8B C22B Cl7B . . 106.8(3) ?
Cl9B C22B Cl7B . . 106.4(3) ?
N8B C23B C24B . . 113.6(6) ?
N8B C23B C24D . . 94.4(6) ?
C24B C23B C24D . . 23.2(6) ?
N8B C23B H23E . . 108.9 ?
C24B C23B H23E . . 108.9 ?
C24D C23B H23E . . 129.9 ?
N8B C23B H23F . . 108.9 ?
C24B C23B H23F . . 108.8 ?
C24D C23B H23F . . 105.4 ?
H23E C23B H23F . . 107.7 ?
N8B C23B H23K . . 111.3 ?
C24B C23B H23K . . 95.3 ?
C24D C23B H23K . . 115.5 ?
H23E C23B H23K . . 14.6 ?
H23F C23B H23K . . 118.6 ?
N8B C23B H23L . . 109.5 ?
C24B C23B H23L . . 117.8 ?
C24D C23B H23L . . 116.8 ?
H23E C23B H23L . . 96.7 ?
H23F C23B H23L . . 11.8 ?
H23K C23B H23L . . 108.5 ?
C23B C24B C25B . . 100.7(7) ?
C23B C24B H24E . . 111.6 ?
C25B C24B H24E . . 111.6 ?
C23B C24B H24H . . 111.7 ?
C25B C24B H24H . . 111.6 ?
H24E C24B H24H . . 109.4 ?
C24B C25B C26B . . 112.4(8) ?
C24B C25B H25E . . 109.1 ?
C26B C25B H25E . . 109.1 ?
C24B C25B H25F . . 109.1 ?
C26B C25B H25F . . 109.1 ?
H25E C25B H25F . . 107.9 ?
C25D C24D C23B . . 104.5(8) ?
C25D C24D H24F . . 110.8 ?
C23B C24D H24F . . 110.8 ?
C25D C24D H24G . . 110.9 ?
C23B C24D H24G . . 110.9 ?
H24F C24D H24G . . 108.9 ?
C26B C25D C24D . . 86.9(7) ?
C26B C25D H25G . . 114.2 ?
C24D C25D H25G . . 114.2 ?
C26B C25D H25H . . 114.2 ?
C24D C25D H25H . . 114.1 ?
H25G C25D H25H . . 111.3 ?
N8B C26B C25D . . 105.1(6) ?
N8B C26B C25B . . 104.3(6) ?
C25D C26B C25B . . 23.7(6) ?
N8B C26B H26E . . 110.9 ?
C25D C26B H26E . . 129.5 ?
C25B C26B H26E . . 110.9 ?
N8B C26B H26F . . 110.9 ?
C25D C26B H26F . . 89.1 ?
C25B C26B H26F . . 110.9 ?
H26E C26B H26F . . 108.9 ?
N8B C26B H26K . . 112.5 ?
C25D C26B H26K . . 117.1 ?
C25B C26B H26K . . 97.0 ?
H26E C26B H26K . . 14.4 ?
H26F C26B H26K . . 119.4 ?
N8B C26B H26L . . 111.3 ?
C25D C26B H26L . . 101.2 ?
C25B C26B H26L . . 121.9 ?
H26E C26B H26L . . 97.5 ?
H26F C26B H26L . . 12.8 ?
H26K C26B H26L . . 109.1 ?
N9B C27B C28D . . 102.4(5) ?
N9B C27B C28B . . 98.7(5) ?
C28D C27B C28B . . 26.0(5) ?
N9B C27B H27C . . 112.0 ?
C28D C27B H27C . . 130.9 ?
C28B C27B H27C . . 112.0 ?
N9B C27B H27D . . 112.0 ?
C28D C27B H27D . . 87.2 ?
C28B C27B H27D . . 112.0 ?
H27C C27B H27D . . 109.7 ?
N9B C27B H27E . . 109.7 ?
C28D C27B H27E . . 112.6 ?
C28B C27B H27E . . 90.4 ?
H27C C27B H27E . . 23.0 ?
H27D C27B H27E . . 128.0 ?
N9B C27B H27F . . 110.8 ?
C28D C27B H27F . . 112.6 ?
C28B C27B H27F . . 135.7 ?
H27C C27B H27F . . 87.1 ?
H27D C27B H27F . . 26.3 ?
H27E C27B H27F . . 108.7 ?
C29B C28B C27B . . 95.9(6) ?
C29B C28B H28C . . 112.6 ?
C27B C28B H28C . . 112.6 ?
C29B C28B H28D . . 112.6 ?
C27B C28B H28D . . 112.6 ?
H28C C28B H28D . . 110.1 ?
C30B C29B C28B . . 98.2(6) ?
C30B C29B H29C . . 112.1 ?
C28B C29B H29C . . 112.1 ?
C30B C29B H29D . . 112.1 ?
C28B C29B H29D . . 112.1 ?
H29C C29B H29D . . 109.8 ?
C27B C28D C29D . . 114.6(6) ?
C27B C28D H28E . . 108.6 ?
C29D C28D H28E . . 108.6 ?
C27B C28D H28F . . 108.6 ?
C29D C28D H28F . . 108.6 ?
H28E C28D H28F . . 107.6 ?
C28D C29D C30B . . 98.1(6) ?
C28D C29D H29E . . 112.2 ?
C30B C29D H29E . . 112.2 ?
C28D C29D H29F . . 112.2 ?
C30B C29D H29F . . 112.2 ?
H29E C29D H29F . . 109.8 ?
N9B C30B C29D . . 111.7(5) ?
N9B C30B C29B . . 101.0(5) ?
C29D C30B C29B . . 24.1(6) ?
N9B C30B H30C . . 111.6 ?
C29D C30B H30C . . 122.6 ?
C29B C30B H30C . . 111.6 ?
N9B C30B H30D . . 111.6 ?
C29D C30B H30D . . 87.4 ?
C29B C30B H30D . . 111.6 ?
H30C C30B H30D . . 109.4 ?
N9B C30B H30E . . 110.1 ?
C29D C30B H30E . . 113.0 ?
C29B C30B H30E . . 98.8 ?
H30C C30B H30E . . 14.1 ?
H30D C30B H30E . . 121.3 ?
N9B C30B H30F . . 109.2 ?
C29D C30B H30F . . 104.4 ?
C29B C30B H30F . . 128.4 ?
H30C C30B H30F . . 95.0 ?
H30D C30B H30F . . 17.9 ?
H30E C30B H30F . . 108.2 ?

loop_
_geom_bond_atom_site_label_1
_geom_bond_atom_site_label_2
_geom_bond_site_symmetry_2
_geom_bond_distance
_geom_bond_publ_flag
Er1A O3A . 2.229(2) ?
Er1A O5A . 2.247(2) ?
Er1A O1A . 2.258(2) ?
Er1A Cl12 . 2.5938(11) ?
Er1A Cl13 . 2.6036(11) ?
Er1A Cl11 . 2.6078(11) ?
Cl1A C2A . 1.772(5) ?
Cl2A C2A . 1.755(4) ?
Cl3A C2A . 1.769(4) ?
Cl4A C12A . 1.724(5) ?
Cl5A C12A . 1.785(6) ?
Cl6A C12A . 1.754(5) ?
Cl7A C22A . 1.782(5) ?
Cl8A C22A . 1.743(5) ?
Cl9A C22A . 1.730(5) ?
P1A O1A . 1.481(2) ?
P1A N2A . 1.604(3) ?
P1A N3A . 1.613(3) ?
P1A N1A . 1.693(3) ?
P2A O3A . 1.480(2) ?
P2A N5A . 1.603(4) ?
P2A N6A . 1.605(3) ?
P2A N4A . 1.685(3) ?
P3A O5A . 1.480(2) ?
P3A N8A . 1.595(4) ?
P3A N9A . 1.602(3) ?
P3A N7A . 1.687(3) ?
O2A C1A . 1.201(4) ?
O4A C11A . 1.191(5) ?
O6A C21A . 1.196(5) ?
N1A C1A . 1.354(4) ?
N1A H1AA . 0.8600 ?
N2A C3A . 1.457(5) ?
N2A C6A . 1.487(5) ?
N3A C10A . 1.468(5) ?
N3A C7A . 1.491(5) ?
N4A C11A . 1.358(5) ?
N4A H4AC . 0.8600 ?
N5A C16A . 1.481(5) ?
N5A C13A . 1.488(5) ?
N6A C20A . 1.474(5) ?
N6A C17A . 1.488(5) ?
N7A C21A . 1.366(5) ?
N7A H7AC . 0.8600 ?
N8A C26A . 1.485(5) ?
N8A C23A . 1.484(6) ?
N9A C30A . 1.455(6) ?
N9A C27A . 1.483(5) ?
C1A C2A . 1.548(5) ?
C3A C4C . 1.535(5) ?
C3A C4A . 1.538(5) ?
C3A H3AA . 0.9700 ?
C3A H3AB . 0.9700 ?
C3A H3CA . 0.9699 ?
C3A H3CB . 0.9702 ?
C4A C5A . 1.540(5) ?
C4A H4AA . 0.9700 ?
C4A H4AB . 0.9700 ?
C5A C6A . 1.528(5) ?
C5A H5AA . 0.9700 ?
C5A H5AB . 0.9700 ?
C4C C5C . 1.538(5) ?
C4C H4CA . 0.9700 ?
C4C H4CB . 0.9700 ?
C5C C6A . 1.529(5) ?
C5C H5CA . 0.9700 ?
C5C H5CB . 0.9700 ?
C6A H6AA . 0.9700 ?
C6A H6AB . 0.9700 ?
C6A H6CA . 0.9702 ?
C6A H6CB . 0.9700 ?
C7A C8A . 1.537(5) ?
C7A C8C . 1.540(5) ?
C7A H7AA . 0.9700 ?
C7A H7AB . 0.9700 ?
C7A H7CA . 0.9701 ?
C7A H7CB . 0.9701 ?
C8A C9A . 1.536(5) ?
C8A H8AA . 0.9700 ?
C8A H8AB . 0.9700 ?
C9A C10A . 1.534(5) ?
C9A H9AA . 0.9700 ?
C9A H9AB . 0.9700 ?
C8C C9C . 1.535(5) ?
C8C H8CA . 0.9700 ?
C8C H8CB . 0.9700 ?
C9C C10A . 1.529(5) ?
C9C H9CA . 0.9700 ?
C9C H9CB . 0.9700 ?
C10A H10A . 0.9700 ?
C10A H10B . 0.9700 ?
C10A H10C . 0.9700 ?
C10A H10D . 0.9699 ?
C11A C12A . 1.554(6) ?
C13A C14C . 1.510(5) ?
C13A C14A . 1.524(5) ?
C13A H13A . 0.9700 ?
C13A H13B . 0.9700 ?
C13A H13C . 0.9701 ?
C13A H13D . 0.9696 ?
C14A C15A . 1.542(5) ?
C14A H14A . 0.9700 ?
C14A H14B . 0.9700 ?
C15A C16A . 1.543(5) ?
C15A H15A . 0.9700 ?
C15A H15B . 0.9700 ?
C14C C15C . 1.529(5) ?
C14C H14C . 0.9700 ?
C14C H14D . 0.9700 ?
C15C C16A . 1.525(5) ?
C15C H15C . 0.9700 ?
C15C H15D . 0.9700 ?
C16A H16A . 0.9700 ?
C16A H16B . 0.9700 ?
C16A H16C . 0.9701 ?
C16A H16D . 0.9700 ?
C17A C18C . 1.530(5) ?
C17A C18A . 1.531(5) ?
C17A H17A . 0.9700 ?
C17A H17B . 0.9700 ?
C17A H17C . 0.9701 ?
C17A H17D . 0.9698 ?
C18A C19A . 1.542(5) ?
C18A H18A . 0.9700 ?
C18A H18B . 0.9700 ?
C19A C20A . 1.534(5) ?
C19A H19A . 0.9700 ?
C19A H19B . 0.9700 ?
C18C C19C . 1.542(5) ?
C18C H18C . 0.9700 ?
C18C H18D . 0.9700 ?
C19C C20A . 1.532(5) ?
C19C H19C . 0.9700 ?
C19C H19D . 0.9700 ?
C20A H20A . 0.9700 ?
C20A H20B . 0.9700 ?
C20A H20C . 0.9700 ?
C20A H20D . 0.9698 ?
C21A C22A . 1.548(6) ?
C23A C24A . 1.532(5) ?
C23A C24C . 1.531(5) ?
C23A H23A . 0.9700 ?
C23A H23B . 0.9700 ?
C23A H23C . 0.9701 ?
C23A H23D . 0.9700 ?
C24A C25A . 1.528(5) ?
C24A H24A . 0.9700 ?
C24A H24B . 0.9700 ?
C25A C26A . 1.507(5) ?
C25A H25A . 0.9700 ?
C25A H25B . 0.9700 ?
C24C C25C . 1.528(5) ?
C24C H24C . 0.9700 ?
C24C H24D . 0.9700 ?
C25C C26A . 1.533(5) ?
C25C H25C . 0.9700 ?
C25C H25D . 0.9700 ?
C26A H26A . 0.9700 ?
C26A H26B . 0.9700 ?
C26A H26C . 0.9700 ?
C26A H26D . 0.9700 ?
C27A C28A . 1.531(4) ?
C27A H27A . 0.9700 ?
C27A H27B . 0.9700 ?
C28A C29A . 1.521(4) ?
C28A H28A . 0.9700 ?
C28A H28B . 0.9700 ?
C29A C30A . 1.525(4) ?
C29A H29A . 0.9700 ?
C29A H29B . 0.9700 ?
C30A H30A . 0.9700 ?
C30A H30B . 0.9700 ?
Er1B O3B . 2.232(2) ?
Er1B O5B . 2.238(2) ?
Er1B O1B . 2.267(2) ?
Er1B Cl21 . 2.5963(10) ?
Er1B Cl23 . 2.6012(11) ?
Er1B Cl22 . 2.6153(11) ?
Cl1B C2B . 1.740(5) ?
Cl2B C2B . 1.743(4) ?
Cl3B C2B . 1.753(4) ?
Cl4B C12B . 1.749(5) ?
Cl5B C12B . 1.761(6) ?
Cl6B C12B . 1.735(5) ?
Cl7B C22B . 1.799(5) ?
Cl8B C22B . 1.775(5) ?
Cl9B C22B . 1.777(5) ?
P1B O1B . 1.476(2) ?
P1B N2B . 1.606(3) ?
P1B N3B . 1.610(3) ?
P1B N1B . 1.693(3) ?
P2B O3B . 1.486(3) ?
P2B N5B . 1.598(3) ?
P2B N6B . 1.598(3) ?
P2B N4B . 1.692(3) ?
P3B O5B . 1.471(3) ?
P3B N9B . 1.569(4) ?
P3B N8B . 1.605(4) ?
P3B N7B . 1.692(3) ?
O2B C1B . 1.216(4) ?
O4B C11B . 1.218(5) ?
O6B C21B . 1.184(5) ?
N1B C1B . 1.342(4) ?
N1B H1BA . 0.8600 ?
N2B C3B . 1.469(5) ?
N2B C6B . 1.497(5) ?
N3B C10B . 1.460(5) ?
N3B C7B . 1.479(5) ?
N4B C11B . 1.356(5) ?
N4B H4BC . 0.8600 ?
N5B C13B . 1.469(5) ?
N5B C16B . 1.480(5) ?
N6B C17B . 1.489(5) ?
N6B C20B . 1.497(5) ?
N7B C21B . 1.355(5) ?
N7B H7BC . 0.8600 ?
N8B C23B . 1.471(7) ?
N8B C26B . 1.497(7) ?
N9B C30B . 1.487(7) ?
N9B C27B . 1.503(6) ?
C1B C2B . 1.560(5) ?
C3B C4B . 1.528(4) ?
C3B H3BA . 0.9700 ?
C3B H3BB . 0.9700 ?
C4B C5B . 1.517(4) ?
C4B H4BA . 0.9700 ?
C4B H4BB . 0.9700 ?
C5B C6B . 1.516(4) ?
C5B H5BA . 0.9700 ?
C5B H5BB . 0.9700 ?
C6B H6BA . 0.9700 ?
C6B H6BB . 0.9700 ?
C7B C8D . 1.531(5) ?
C7B C8B . 1.532(5) ?
C7B H7BA . 0.9700 ?
C7B H7BB . 0.9700 ?
C7B H7DA . 0.9700 ?
C7B H7DB . 0.9699 ?
C8B C9B . 1.533(5) ?
C8B H8BA . 0.9700 ?
C8B H8BB . 0.9700 ?
C9B C10B . 1.539(5) ?
C9B H9BA . 0.9700 ?
C9B H9BB . 0.9700 ?
C8D C9D . 1.535(5) ?
C8D H8DA . 0.9700 ?
C8D H8DB . 0.9700 ?
C9D C10B . 1.546(5) ?
C9D H9DA . 0.9700 ?
C9D H9DB . 0.9700 ?
C10B H10E . 0.9700 ?
C10B H10F . 0.9700 ?
C10B H10K . 0.9700 ?
C10B H10L . 0.9699 ?
C11B C12B . 1.549(6) ?
C13B C14D . 1.536(5) ?
C13B C14B . 1.538(5) ?
C13B H13E . 0.9700 ?
C13B H13F . 0.9700 ?
C13B H13K . 0.9701 ?
C13B H13L . 0.9699 ?
C14B C15B . 1.536(5) ?
C14B H14E . 0.9700 ?
C14B H14F . 0.9700 ?
C15B C16B . 1.540(5) ?
C15B H15E . 0.9700 ?
C15B H15F . 0.9700 ?
C14D C15D . 1.535(5) ?
C14D H14G . 0.9700 ?
C14D H14H . 0.9700 ?
C15D C16B . 1.539(5) ?
C15D H15G . 0.9700 ?
C15D H15H . 0.9700 ?
C16B H16E . 0.9700 ?
C16B H16F . 0.9700 ?
C16B H16K . 0.9700 ?
C16B H16L . 0.9700 ?
C17B C18B . 1.536(5) ?
C17B C18D . 1.538(5) ?
C17B H17E . 0.9700 ?
C17B H17F . 0.9700 ?
C17B H17K . 0.9701 ?
C17B H17L . 0.9701 ?
C18B C19B . 1.536(5) ?
C18B H18E . 0.9700 ?
C18B H18F . 0.9700 ?
C19B C20B . 1.534(5) ?
C19B H19E . 0.9700 ?
C19B H19F . 0.9700 ?
C18D C19D . 1.538(5) ?
C18D H18G . 0.9700 ?
C18D H18H . 0.9700 ?
C19D C20B . 1.537(5) ?
C19D H19G . 0.9700 ?
C19D H19H . 0.9700 ?
C20B H20E . 0.9700 ?
C20B H20F . 0.9700 ?
C20B H20K . 0.9699 ?
C20B H20L . 0.9700 ?
C21B C22B . 1.495(7) ?
C23B C24B . 1.522(5) ?
C23B C24D . 1.558(5) ?
C23B H23E . 0.9700 ?
C23B H23F . 0.9700 ?
C23B H23K . 0.9702 ?
C23B H23L . 0.9700 ?
C24B C25B . 1.540(5) ?
C24B H24E . 0.9700 ?
C24B H24H . 0.9700 ?
C25B C26B . 1.547(5) ?
C25B H25E . 0.9700 ?
C25B H25F . 0.9700 ?
C24D C25D . 1.543(5) ?
C24D H24F . 0.9700 ?
C24D H24G . 0.9700 ?
C25D C26B . 1.525(5) ?
C25D H25G . 0.9700 ?
C25D H25H . 0.9700 ?
C26B H26E . 0.9700 ?
C26B H26F . 0.9700 ?
C26B H26K . 0.9700 ?
C26B H26L . 0.9700 ?
C27B C28D . 1.520(5) ?
C27B C28B . 1.550(5) ?
C27B H27C . 0.9700 ?
C27B H27D . 0.9700 ?
C27B H27E . 0.9701 ?
C27B H27F . 0.9700 ?
C28B C29B . 1.545(5) ?
C28B H28C . 0.9700 ?
C28B H28D . 0.9700 ?
C29B C30B . 1.543(5) ?
C29B H29C . 0.9700 ?
C29B H29D . 0.9700 ?
C28D C29D . 1.538(5) ?
C28D H28E . 0.9700 ?
C28D H28F . 0.9700 ?
C29D C30B . 1.540(5) ?
C29D H29E . 0.9700 ?
C29D H29F . 0.9700 ?
C30B H30C . 0.9700 ?
C30B H30D . 0.9700 ?
C30B H30E . 0.9698 ?
C30B H30F . 0.9700 ?

loop_
_geom_contact_atom_site_label_1
_geom_contact_atom_site_label_2
_geom_contact_distance
_geom_contact_site_symmetry_2
_geom_contact_publ_flag
O2A Cl4A 2.876(3) 1_455 n
O2B Cl4B 3.022(3) 1_455 n

loop_
_geom_hbond_atom_site_label_D
_geom_hbond_atom_site_label_H
_geom_hbond_atom_site_label_A
_geom_hbond_site_symmetry_A
_geom_hbond_distance_DH
_geom_hbond_distance_HA
_geom_hbond_distance_DA
_geom_hbond_angle_DHA
N1A H1AA Cl11 . 0.86 2.48 3.247(3) 149.4
N7A H7AC Cl12 . 0.86 2.43 3.234(3) 156.6
N4A H4AC Cl13 . 0.86 2.50 3.248(3) 146.7
N1B H1BA Cl21 . 0.86 2.44 3.214(3) 149.8
N7B H7BC Cl22 . 0.86 2.52 3.293(3) 149.2
N4B H4BC Cl23 . 0.86 2.52 3.295(3) 150.1

loop_
_geom_torsion_atom_site_label_1
_geom_torsion_atom_site_label_2
_geom_torsion_atom_site_label_3
_geom_torsion_atom_site_label_4
_geom_torsion_site_symmetry_1
_geom_torsion_site_symmetry_2
_geom_torsion_site_symmetry_3
_geom_torsion_site_symmetry_4
_geom_torsion
_geom_torsion_publ_flag
N2A P1A O1A Er1A . . . . 170.1(3) ?
N3A P1A O1A Er1A . . . . -66.5(4) ?
N1A P1A O1A Er1A . . . . 47.3(4) ?
O3A Er1A O1A P1A . . . . -115.9(3) ?
O5A Er1A O1A P1A . . . . 155.5(3) ?
Cl12 Er1A O1A P1A . . . . 68.9(3) ?
Cl13 Er1A O1A P1A . . . . -139.6(5) ?
Cl11 Er1A O1A P1A . . . . -27.0(3) ?
N5A P2A O3A Er1A . . . . -69.3(4) ?
N6A P2A O3A Er1A . . . . 168.1(3) ?
N4A P2A O3A Er1A . . . . 45.6(4) ?
O5A Er1A O3A P2A . . . . -112.2(3) ?
O1A Er1A O3A P2A . . . . 160.0(3) ?
Cl12 Er1A O3A P2A . . . . -132.3(6) ?
Cl13 Er1A O3A P2A . . . . -22.4(3) ?
Cl11 Er1A O3A P2A . . . . 73.0(3) ?
N8A P3A O5A Er1A . . . . -72.3(4) ?
N9A P3A O5A Er1A . . . . 165.5(3) ?
N7A P3A O5A Er1A . . . . 43.3(4) ?
O3A Er1A O5A P3A . . . . 155.4(3) ?
O1A Er1A O5A P3A . . . . -116.0(3) ?
Cl12 Er1A O5A P3A . . . . -26.4(3) ?
Cl13 Er1A O5A P3A . . . . 69.6(3) ?
Cl11 Er1A O5A P3A . . . . -141.8(5) ?
O1A P1A N1A C1A . . . . 171.2(3) ?
N2A P1A N1A C1A . . . . 52.0(4) ?
N3A P1A N1A C1A . . . . -63.9(3) ?
O1A P1A N2A C3A . . . . -17.9(4) ?
N3A P1A N2A C3A . . . . -148.4(3) ?
N1A P1A N2A C3A . . . . 97.8(3) ?
O1A P1A N2A C6A . . . . 169.7(4) ?
N3A P1A N2A C6A . . . . 39.3(4) ?
N1A P1A N2A C6A . . . . -74.6(4) ?
O1A P1A N3A C10A . . . . 75.7(3) ?
N2A P1A N3A C10A . . . . -159.7(3) ?
N1A P1A N3A C10A . . . . -38.2(3) ?
O1A P1A N3A C7A . . . . -72.1(4) ?
N2A P1A N3A C7A . . . . 52.6(4) ?
N1A P1A N3A C7A . . . . 174.1(3) ?
O3A P2A N4A C11A . . . . 170.8(3) ?
N5A P2A N4A C11A . . . . -63.4(4) ?
N6A P2A N4A C11A . . . . 52.7(4) ?
O3A P2A N5A C16A . . . . 78.0(4) ?
N6A P2A N5A C16A . . . . -158.6(3) ?
N4A P2A N5A C16A . . . . -36.9(4) ?
O3A P2A N5A C13A . . . . -73.9(4) ?
N6A P2A N5A C13A . . . . 49.5(4) ?
N4A P2A N5A C13A . . . . 171.2(3) ?
O3A P2A N6A C20A . . . . -34.0(4) ?
N5A P2A N6A C20A . . . . -164.2(3) ?
N4A P2A N6A C20A . . . . 81.5(3) ?
O3A P2A N6A C17A . . . . 164.0(3) ?
N5A P2A N6A C17A . . . . 33.8(4) ?
N4A P2A N6A C17A . . . . -80.5(4) ?
O5A P3A N7A C21A . . . . 167.8(3) ?
N8A P3A N7A C21A . . . . -66.6(4) ?
N9A P3A N7A C21A . . . . 49.5(4) ?
O5A P3A N8A C26A . . . . -68.1(4) ?
N9A P3A N8A C26A . . . . 55.3(4) ?
N7A P3A N8A C26A . . . . 177.0(3) ?
O5A P3A N8A C23A . . . . 77.8(4) ?
N9A P3A N8A C23A . . . . -158.7(4) ?
N7A P3A N8A C23A . . . . -37.0(4) ?
O5A P3A N9A C30A . . . . -27.0(4) ?
N8A P3A N9A C30A . . . . -156.7(4) ?
N7A P3A N9A C30A . . . . 88.2(4) ?
O5A P3A N9A C27A . . . . 164.2(4) ?
N8A P3A N9A C27A . . . . 34.4(4) ?
N7A P3A N9A C27A . . . . -80.7(4) ?
Cl4A O2A C1A N1A 1_455 . . . 96.5(4) ?
Cl4A O2A C1A C2A 1_455 . . . -81.7(4) ?
P1A N1A C1A O2A . . . . -7.6(6) ?
P1A N1A C1A C2A . . . . 170.6(3) ?
O2A C1A C2A Cl2A . . . . -8.6(5) ?
N1A C1A C2A Cl2A . . . . 173.0(3) ?
O2A C1A C2A Cl3A . . . . -129.5(4) ?
N1A C1A C2A Cl3A . . . . 52.2(4) ?
O2A C1A C2A Cl1A . . . . 111.0(4) ?
N1A C1A C2A Cl1A . . . . -67.3(4) ?
C6A N2A C3A C4C . . . . 3.9(8) ?
P1A N2A C3A C4C . . . . -169.4(7) ?
C6A N2A C3A C4A . . . . -14.2(9) ?
P1A N2A C3A C4A . . . . 172.4(8) ?
N2A C3A C4A C5A . . . . 28.4(13) ?
C4C C3A C4A C5A . . . . -60(4) ?
C3A C4A C5A C6A . . . . -32.8(15) ?
N2A C3A C4C C5C . . . . -26.4(11) ?
C4A C3A C4C C5C . . . . 70(4) ?
C3A C4C C5C C6A . . . . 38.9(12) ?
C3A N2A C6A C5A . . . . -6.6(7) ?
P1A N2A C6A C5A . . . . 166.5(6) ?
C3A N2A C6A C5C . . . . 20.4(7) ?
P1A N2A C6A C5C . . . . -166.5(6) ?
C4A C5A C6A N2A . . . . 24.9(12) ?
C4A C5A C6A C5C . . . . -65(3) ?
C4C C5C C6A N2A . . . . -36.2(10) ?
C4C C5C C6A C5A . . . . 60(2) ?
C10A N3A C7A C8A . . . . 23.1(7) ?
P1A N3A C7A C8A . . . . 174.6(6) ?
C10A N3A C7A C8C . . . . -1.1(10) ?
P1A N3A C7A C8C . . . . 150.4(9) ?
N3A C7A C8A C9A . . . . -44.3(9) ?
C8C C7A C8A C9A . . . . 51(3) ?
C7A C8A C9A C10A . . . . 50.2(10) ?
N3A C7A C8C C9C . . . . 17.6(18) ?
C8A C7A C8C C9C . . . . -72(3) ?
C7A C8C C9C C10A . . . . -25.9(19) ?
C7A N3A C10A C9C . . . . -15.8(8) ?
P1A N3A C10A C9C . . . . -166.4(7) ?
C7A N3A C10A C9A . . . . 8.4(7) ?
P1A N3A C10A C9A . . . . -142.2(6) ?
C8C C9C C10A N3A . . . . 24.9(14) ?
C8C C9C C10A C9A . . . . -51(3) ?
C8A C9A C10A N3A . . . . -36.8(9) ?
C8A C9A C10A C9C . . . . 74(3) ?
P2A N4A C11A O4A . . . . -7.6(6) ?
P2A N4A C11A C12A . . . . 169.9(3) ?
O4A C11A C12A Cl4A . . . . -16.1(6) ?
N4A C11A C12A Cl4A . . . . 166.2(3) ?
O4A C11A C12A Cl6A . . . . -139.6(4) ?
N4A C11A C12A Cl6A . . . . 42.6(5) ?
O4A C11A C12A Cl5A . . . . 104.4(4) ?
N4A C11A C12A Cl5A . . . . -73.4(4) ?
C16A N5A C13A C14C . . . . -3.0(6) ?
P2A N5A C13A C14C . . . . 151.4(5) ?
C16A N5A C13A C14A . . . . 22.3(6) ?
P2A N5A C13A C14A . . . . 176.7(4) ?
N5A C13A C14A C15A . . . . -45.4(6) ?
C14C C13A C14A C15A . . . . 48.0(9) ?
C13A C14A C15A C16A . . . . 54.5(7) ?
N5A C13A C14C C15C . . . . 15.2(9) ?
C14A C13A C14C C15C . . . . -76.9(13) ?
C13A C14C C15C C16A . . . . -20.5(10) ?
C13A N5A C16A C15C . . . . -9.8(6) ?
P2A N5A C16A C15C . . . . -164.7(5) ?
C13A N5A C16A C15A . . . . 11.7(5) ?
P2A N5A C16A C15A . . . . -143.2(4) ?
C14C C15C C16A N5A . . . . 17.6(8) ?
C14C C15C C16A C15A . . . . -47.8(10) ?
C14A C15A C16A N5A . . . . -41.3(6) ?
C14A C15A C16A C15C . . . . 78.6(13) ?
C20A N6A C17A C18C . . . . 16.7(9) ?
P2A N6A C17A C18C . . . . -180.0(8) ?
C20A N6A C17A C18A . . . . -20.0(7) ?
P2A N6A C17A C18A . . . . 143.3(6) ?
N6A C17A C18A C19A . . . . 44.7(10) ?
C18C C17A C18A C19A . . . . -51.7(17) ?
C17A C18A C19A C20A . . . . -53.7(14) ?
N6A C17A C18C C19C . . . . -29.4(15) ?
C18A C17A C18C C19C . . . . 61.1(17) ?
C17A C18C C19C C20A . . . . 30.4(18) ?
C17A N6A C20A C19C . . . . 1.8(10) ?
P2A N6A C20A C19C . . . . -162.7(9) ?
C17A N6A C20A C19A . . . . -13.1(9) ?
P2A N6A C20A C19A . . . . -177.7(8) ?
C18C C19C C20A N6A . . . . -19.3(15) ?
C18C C19C C20A C19A . . . . 47(3) ?
C18A C19A C20A N6A . . . . 40.5(12) ?
C18A C19A C20A C19C . . . . -77(4) ?
P3A N7A C21A O6A . . . . -3.8(6) ?
P3A N7A C21A C22A . . . . 176.1(3) ?
O6A C21A C22A Cl9A . . . . -2.9(6) ?
N7A C21A C22A Cl9A . . . . 177.1(3) ?
O6A C21A C22A Cl8A . . . . -125.5(4) ?
N7A C21A C22A Cl8A . . . . 54.5(5) ?
O6A C21A C22A Cl7A . . . . 116.8(4) ?
N7A C21A C22A Cl7A . . . . -63.1(4) ?
C26A N8A C23A C24A . . . . -11.2(6) ?
P3A N8A C23A C24A . . . . -160.2(5) ?
C26A N8A C23A C24C . . . . 16.6(6) ?
P3A N8A C23A C24C . . . . -132.4(5) ?
N8A C23A C24A C25A . . . . -12.2(8) ?
C24C C23A C24A C25A . . . . -107.9(13) ?
C23A C24A C25A C26A . . . . 30.8(9) ?
N8A C23A C24C C25C . . . . -33.0(7) ?
C24A C23A C24C C25C . . . . 59.1(9) ?
C23A C24C C25C C26A . . . . 37.8(9) ?
C23A N8A C26A C25C . . . . 7.3(6) ?
P3A N8A C26A C25C . . . . 157.4(5) ?
C23A N8A C26A C25A . . . . 30.1(6) ?
P3A N8A C26A C25A . . . . -179.8(5) ?
C24C C25C C26A N8A . . . . -28.7(8) ?
C24C C25C C26A C25A . . . . -118.1(16) ?
C24A C25A C26A N8A . . . . -37.1(8) ?
C24A C25A C26A C25C . . . . 58.7(11) ?
C30A N9A C27A C28A . . . . -16.8(6) ?
P3A N9A C27A C28A . . . . 153.0(4) ?
N9A C27A C28A C29A . . . . 31.7(6) ?
C27A C28A C29A C30A . . . . -34.6(7) ?
C27A N9A C30A C29A . . . . -4.4(6) ?
P3A N9A C30A C29A . . . . -174.8(4) ?
C28A C29A C30A N9A . . . . 23.8(7) ?
N2B P1B O1B Er1B . . . . 170.9(3) ?
N3B P1B O1B Er1B . . . . -65.5(4) ?
N1B P1B O1B Er1B . . . . 49.5(3) ?
O3B Er1B O1B P1B . . . . -118.2(3) ?
O5B Er1B O1B P1B . . . . 154.5(3) ?
Cl21 Er1B O1B P1B . . . . -29.3(3) ?
Cl23 Er1B O1B P1B . . . . -147.4(6) ?
Cl22 Er1B O1B P1B . . . . 68.6(3) ?
N5B P2B O3B Er1B . . . . -64.3(3) ?
N6B P2B O3B Er1B . . . . 172.7(3) ?
N4B P2B O3B Er1B . . . . 51.0(3) ?
O5B Er1B O3B P2B . . . . -117.8(3) ?
O1B Er1B O3B P2B . . . . 153.6(3) ?
Cl21 Er1B O3B P2B . . . . 67.6(3) ?
Cl23 Er1B O3B P2B . . . . -28.5(3) ?
Cl22 Er1B O3B P2B . . . . -145.0(3) ?
N9B P3B O5B Er1B . . . . 168.0(4) ?
N8B P3B O5B Er1B . . . . -67.9(5) ?
N7B P3B O5B Er1B . . . . 46.6(4) ?
O3B Er1B O5B P3B . . . . 156.4(4) ?
O1B Er1B O5B P3B . . . . -114.8(4) ?
Cl21 Er1B O5B P3B . . . . -149.5(4) ?
Cl23 Er1B O5B P3B . . . . 68.9(4) ?
Cl22 Er1B O5B P3B . . . . -27.1(4) ?
O1B P1B N1B C1B . . . . 169.9(3) ?
N2B P1B N1B C1B . . . . 52.2(4) ?
N3B P1B N1B C1B . . . . -63.8(3) ?
O1B P1B N2B C3B . . . . -32.5(4) ?
N3B P1B N2B C3B . . . . -163.9(3) ?
N1B P1B N2B C3B . . . . 81.8(3) ?
O1B P1B N2B C6B . . . . 163.3(3) ?
N3B P1B N2B C6B . . . . 32.0(4) ?
N1B P1B N2B C6B . . . . -82.3(3) ?
O1B P1B N3B C10B . . . . 75.7(3) ?
N2B P1B N3B C10B . . . . -159.7(3) ?
N1B P1B N3B C10B . . . . -38.8(3) ?
O1B P1B N3B C7B . . . . -71.5(4) ?
N2B P1B N3B C7B . . . . 53.0(4) ?
N1B P1B N3B C7B . . . . 173.9(3) ?
O3B P2B N4B C11B . . . . 166.8(3) ?
N5B P2B N4B C11B . . . . -67.5(4) ?
N6B P2B N4B C11B . . . . 49.1(4) ?
O3B P2B N5B C13B . . . . -72.1(4) ?
N6B P2B N5B C13B . . . . 51.6(4) ?
N4B P2B N5B C13B . . . . 173.2(3) ?
O3B P2B N5B C16B . . . . 81.7(3) ?
N6B P2B N5B C16B . . . . -154.6(3) ?
N4B P2B N5B C16B . . . . -33.0(4) ?
O3B P2B N6B C17B . . . . 164.7(3) ?
N5B P2B N6B C17B . . . . 34.4(4) ?
N4B P2B N6B C17B . . . . -80.6(4) ?
O3B P2B N6B C20B . . . . -36.4(4) ?
N5B P2B N6B C20B . . . . -166.6(3) ?
N4B P2B N6B C20B . . . . 78.3(3) ?
O5B P3B N7B C21B . . . . 172.2(4) ?
N9B P3B N7B C21B . . . . 54.4(4) ?
N8B P3B N7B C21B . . . . -62.3(4) ?
O5B P3B N8B C23B . . . . 76.3(5) ?
N9B P3B N8B C23B . . . . -159.1(4) ?
N7B P3B N8B C23B . . . . -38.1(5) ?
O5B P3B N8B C26B . . . . -71.6(5) ?
N9B P3B N8B C26B . . . . 53.1(5) ?
N7B P3B N8B C26B . . . . 174.0(4) ?
O5B P3B N9B C30B . . . . -26.4(5) ?
N8B P3B N9B C30B . . . . -157.3(4) ?
N7B P3B N9B C30B . . . . 88.3(4) ?
O5B P3B N9B C27B . . . . 164.2(4) ?
N8B P3B N9B C27B . . . . 33.3(5) ?
N7B P3B N9B C27B . . . . -81.1(5) ?
Cl4B O2B C1B N1B 1_455 . . . 90.8(4) ?
Cl4B O2B C1B C2B 1_455 . . . -88.5(4) ?
P1B N1B C1B O2B . . . . -8.9(6) ?
P1B N1B C1B C2B . . . . 170.4(3) ?
O2B C1B C2B Cl1B . . . . 107.7(4) ?
N1B C1B C2B Cl1B . . . . -71.6(4) ?
O2B C1B C2B Cl2B . . . . -132.1(3) ?
N1B C1B C2B Cl2B . . . . 48.6(4) ?
O2B C1B C2B Cl3B . . . . -11.8(5) ?
N1B C1B C2B Cl3B . . . . 168.8(3) ?
C6B N2B C3B C4B . . . . -3.8(5) ?
P1B N2B C3B C4B . . . . -170.0(3) ?
N2B C3B C4B C5B . . . . 22.4(5) ?
C3B C4B C5B C6B . . . . -33.2(6) ?
C3B N2B C6B C5B . . . . -16.2(5) ?
P1B N2B C6B C5B . . . . 149.1(3) ?
C4B C5B C6B N2B . . . . 30.1(5) ?
C10B N3B C7B C8D . . . . 18.9(7) ?
P1B N3B C7B C8D . . . . 169.6(6) ?
C10B N3B C7B C8B . . . . -7.8(8) ?
P1B N3B C7B C8B . . . . 142.9(7) ?
N3B C7B C8B C9B . . . . 28.1(13) ?
C8D C7B C8B C9B . . . . -65(2) ?
C7B C8B C9B C10B . . . . -35.9(15) ?
N3B C7B C8D C9D . . . . -38.3(11) ?
C8B C7B C8D C9D . . . . 55(2) ?
C7B C8D C9D C10B . . . . 42.7(12) ?
C7B N3B C10B C9B . . . . -15.2(7) ?
P1B N3B C10B C9B . . . . -165.8(6) ?
C7B N3B C10B C9D . . . . 8.3(7) ?
P1B N3B C10B C9D . . . . -142.3(6) ?
C8B C9B C10B N3B . . . . 31.1(12) ?
C8B C9B C10B C9D . . . . -56(2) ?
C8D C9D C10B N3B . . . . -31.9(10) ?
C8D C9D C10B C9B . . . . 68(3) ?
P2B N4B C11B O4B . . . . -8.4(6) ?
P2B N4B C11B C12B . . . . 169.0(3) ?
O4B C11B C12B Cl6B . . . . -134.5(4) ?
N4B C11B C12B Cl6B . . . . 48.0(5) ?
O4B C11B C12B Cl4B . . . . -11.3(6) ?
N4B C11B C12B Cl4B . . . . 171.2(3) ?
O4B C11B C12B Cl5B . . . . 106.8(4) ?
N4B C11B C12B Cl5B . . . . -70.8(4) ?
C16B N5B C13B C14D . . . . -7.0(8) ?
P2B N5B C13B C14D . . . . 149.7(7) ?
C16B N5B C13B C14B . . . . 20.6(6) ?
P2B N5B C13B C14B . . . . 177.4(5) ?
N5B C13B C14B C15B . . . . -44.0(8) ?
C14D C13B C14B C15B . . . . 55.1(17) ?
C13B C14B C15B C16B . . . . 51.4(9) ?
N5B C13B C14D C15D . . . . 23.8(14) ?
C14B C13B C14D C15D . . . . -63.6(19) ?
C13B C14D C15D C16B . . . . -30.4(17) ?
C13B N5B C16B C15D . . . . -12.3(9) ?
P2B N5B C16B C15D . . . . -168.9(8) ?
C13B N5B C16B C15B . . . . 11.7(7) ?
P2B N5B C16B C15B . . . . -144.9(6) ?
C14D C15D C16B N5B . . . . 26.0(15) ?
C14D C15D C16B C15B . . . . -53.6(18) ?
C14B C15B C16B N5B . . . . -39.3(9) ?
C14B C15B C16B C15D . . . . 67(2) ?
C20B N6B C17B C18B . . . . -2.4(9) ?
P2B N6B C17B C18B . . . . 158.3(9) ?
C20B N6B C17B C18D . . . . -23.0(7) ?
P2B N6B C17B C18D . . . . 137.8(6) ?
N6B C17B C18B C19B . . . . -2.6(16) ?
C18D C17B C18B C19B . . . . 83(3) ?
C17B C18B C19B C20B . . . . 6.2(18) ?
N6B C17B C18D C19D . . . . 47.6(8) ?
C18B C17B C18D C19D . . . . -51(3) ?
C17B C18D C19D C20B . . . . -56.8(10) ?
C17B N6B C20B C19B . . . . 6.7(10) ?
P2B N6B C20B C19B . . . . -155.6(9) ?
C17B N6B C20B C19D . . . . -12.2(7) ?
P2B N6B C20B C19D . . . . -174.5(6) ?
C18B C19B C20B N6B . . . . -7.6(15) ?
C18B C19B C20B C19D . . . . 51(3) ?
C18D C19D C20B N6B . . . . 43.1(9) ?
C18D C19D C20B C19B . . . . -83(3) ?
P3B N7B C21B O6B . . . . -8.5(7) ?
P3B N7B C21B C22B . . . . 171.5(3) ?
O6B C21B C22B Cl8B . . . . -1.3(7) ?
N7B C21B C22B Cl8B . . . . 178.7(3) ?
O6B C21B C22B Cl9B . . . . -122.8(5) ?
N7B C21B C22B Cl9B . . . . 57.1(5) ?
O6B C21B C22B Cl7B . . . . 118.0(5) ?
N7B C21B C22B Cl7B . . . . -62.0(4) ?
C26B N8B C23B C24B . . . . 0.4(8) ?
P3B N8B C23B C24B . . . . -150.8(6) ?
C26B N8B C23B C24D . . . . 13.8(6) ?
P3B N8B C23B C24D . . . . -137.4(5) ?
N8B C23B C24B C25B . . . . -0.9(10) ?
C24D C23B C24B C25B . . . . -37.0(14) ?
C23B C24B C25B C26B . . . . 1.1(12) ?
N8B C23B C24D C25D . . . . -49.4(8) ?
C24B C23B C24D C25D . . . . 98(2) ?
C23B C24D C25D C26B . . . . 61.6(9) ?
C23B N8B C26B C25D . . . . 24.9(7) ?
P3B N8B C26B C25D . . . . 176.7(5) ?
C23B N8B C26B C25B . . . . 0.4(7) ?
P3B N8B C26B C25B . . . . 152.2(6) ?
C24D C25D C26B N8B . . . . -49.7(8) ?
C24D C25D C26B C25B . . . . 41.5(15) ?
C24B C25B C26B N8B . . . . -1.0(11) ?
C24B C25B C26B C25D . . . . -96(2) ?
C30B N9B C27B C28D . . . . -0.2(7) ?
P3B N9B C27B C28D . . . . 170.2(6) ?
C30B N9B C27B C28B . . . . -26.4(6) ?
P3B N9B C27B C28B . . . . 144.0(5) ?
N9B C27B C28B C29B . . . . 51.4(7) ?
C28D C27B C28B C29B . . . . -48.9(10) ?
C27B C28B C29B C30B . . . . -58.6(8) ?
N9B C27B C28D C29D . . . . -12.7(11) ?
C28B C27B C28D C29D . . . . 71.9(13) ?
C27B C28D C29D C30B . . . . 19.1(12) ?
C27B N9B C30B C29D . . . . 12.8(7) ?
P3B N9B C30B C29D . . . . -158.6(6) ?
C27B N9B C30B C29B . . . . -9.9(7) ?
P3B N9B C30B C29B . . . . 178.8(5) ?
C28D C29D C30B N9B . . . . -18.5(9) ?
C28D C29D C30B C29B . . . . 48.9(11) ?
C28B C29B C30B N9B . . . . 42.4(8) ?
C28B C29B C30B C29D . . . . -76.6(14) ?
